data_4517873
loop_
_publ_author_name
'Duraisamy, Ramesh'
'Liebing, Phil'
'Harmgarth, Nicole'
'Lorenz, Volker'
'Hilfert, Liane'
'Feneberg, Martin'
'Goldhahn, R\"udiger'
'Engelhardt, Felix'
'Edelmann, Frank T.'

_publ_section_title
;
 Rubidium and Cesium Enediamide Complexes Derived from Bulky
 1,4-Diazadienes
;
_journal_name_full 'ACS Omega'
_journal_paper_doi 10.1021/acsomega.0c02414
_journal_year 2020
_chemical_formula_moiety '2(C44 H72 N2 O4 Rb2), C4 H8 O'
_chemical_formula_sum 'C92 H152 N4 O9 Rb4'
_chemical_formula_weight 1800.05
_space_group_crystal_system monoclinic
_space_group_IT_number 14
_space_group_name_Hall '-P 2ybc'
_space_group_name_H-M_alt 'P 1 21/c 1'
_atom_sites_solution_hydrogens geom
_atom_sites_solution_primary heavy
_atom_sites_solution_secondary difmap
_audit_creation_method SHELXL-2016/4
_cell_angle_alpha 90
_cell_angle_beta 105.589(2)
_cell_angle_gamma 90
_cell_formula_units_Z 4
_cell_length_a 36.5255(7)
_cell_length_b 12.5779(2)
_cell_length_c 21.3866(5)
_cell_measurement_reflns_used 49209
_cell_measurement_temperature 133(2)
_cell_measurement_theta_max 25.103
_cell_measurement_theta_min 1.720
_cell_volume 9463.9(3)
_computing_cell_refinement 'X-Area (STOE & Cie, 2002)'
_computing_data_collection 'X-Area (STOE & Cie, 2002)'
_computing_data_reduction 'X-Area and X-Red (STOE & Cie, 2002)'
_computing_molecular_graphics 'Diamond (Brandenburg, 1999)'
_computing_publication_material 'SHELXL-2016/4 (Sheldrick, 2016)'
_computing_structure_refinement 'SHELXL-2016/4 (Sheldrick, 2016)'
_computing_structure_solution 'SIR-97 (Altamore et al., 1997)'
_diffrn_ambient_temperature 133(2)
_diffrn_detector_area_resol_mean 6.67
_diffrn_measured_fraction_theta_full 0.974
_diffrn_measured_fraction_theta_max 0.974
_diffrn_measurement_device_type 'STOE IPDS 2T'
_diffrn_measurement_method 'area detector'
_diffrn_radiation_type MoK\a
_diffrn_radiation_wavelength 0.71073
_diffrn_reflns_av_R_equivalents 0.0720
_diffrn_reflns_av_unetI/netI 0.0607
_diffrn_reflns_Laue_measured_fraction_full 0.974
_diffrn_reflns_Laue_measured_fraction_max 0.974
_diffrn_reflns_limit_h_max 36
_diffrn_reflns_limit_h_min -43
_diffrn_reflns_limit_k_max 14
_diffrn_reflns_limit_k_min -13
_diffrn_reflns_limit_l_max 25
_diffrn_reflns_limit_l_min -25
_diffrn_reflns_number 48333
_diffrn_reflns_point_group_measured_fraction_full 0.974
_diffrn_reflns_point_group_measured_fraction_max 0.974
_diffrn_reflns_theta_full 24.999
_diffrn_reflns_theta_max 24.999
_diffrn_reflns_theta_min 1.897
_diffrn_source 'fine-focus sealed tube'
_exptl_absorpt_coefficient_mu 2.110
_exptl_absorpt_correction_T_max 0.7552
_exptl_absorpt_correction_T_min 0.5507
_exptl_absorpt_correction_type numerical
_exptl_absorpt_process_details 'X-Area and X-Red (STOE & Cie, 2002)'
_exptl_crystal_colour red
_exptl_crystal_density_diffrn 1.263
_exptl_crystal_description plate
_exptl_crystal_F_000 3808
_exptl_crystal_size_max 0.450
_exptl_crystal_size_mid 0.200
_exptl_crystal_size_min 0.140
_refine_diff_density_max 0.792
_refine_diff_density_min -0.561
_refine_diff_density_rms 0.066
_refine_ls_extinction_method none
_refine_ls_goodness_of_fit_ref 1.036
_refine_ls_hydrogen_treatment constr
_refine_ls_matrix_type full
_refine_ls_number_parameters 1078
_refine_ls_number_reflns 16209
_refine_ls_number_restraints 210
_refine_ls_restrained_S_all 1.070
_refine_ls_R_factor_all 0.0825
_refine_ls_R_factor_gt 0.0517
_refine_ls_shift/su_max 0.002
_refine_ls_shift/su_mean 0.000
_refine_ls_structure_factor_coef Fsqd
_refine_ls_weighting_details 'w=1/[\s^2^(Fo^2^)+(0.0456P)^2^+10.7852P] where P=(Fo^2^+2Fc^2^)/3'
_refine_ls_weighting_scheme calc
_refine_ls_wR_factor_gt 0.1060
_refine_ls_wR_factor_ref 0.1186
_reflns_Friedel_coverage 0.000
_reflns_number_gt 11844
_reflns_number_total 16209
_reflns_threshold_expression 'I > 2\s(I)'
_cod_data_source_file ao0c02414_si_002.cif
_cod_data_source_block li0025
_cod_original_sg_symbol_H-M 'P 21/c'
_cod_database_code 4517873
_shelx_shelxl_version_number 2016/4
_shelx_space_group_comment
;
The symmetry employed for this shelxl refinement is uniquely defined
by the following loop, which should always be used as a source of
symmetry information in preference to the above space-group names.
They are only intended as comments.
;
_shelx_estimated_absorpt_t_min 0.450
_shelx_estimated_absorpt_t_max 0.757

loop_
_space_group_symop_operation_xyz
'x, y, z'
'-x, y+1/2, -z+1/2'
'-x, -y, -z'
'x, -y-1/2, z-1/2'

loop_
_atom_site_label
_atom_site_type_symbol
_atom_site_fract_x
_atom_site_fract_y
_atom_site_fract_z
_atom_site_U_iso_or_equiv
_atom_site_adp_type
_atom_site_occupancy
_atom_site_site_symmetry_order
_atom_site_calc_flag
_atom_site_refinement_flags_posn
_atom_site_refinement_flags_adp
_atom_site_refinement_flags_occupancy
_atom_site_disorder_assembly
_atom_site_disorder_group
C1 C 0.46137(11) 0.9466(3) 0.40584(18) 0.0281(9) Uani 1 1 d . . . . .
H1 H 0.445670 0.888872 0.415353 0.034 Uiso 1 1 calc R U . . .
H2 H 0.466832 0.997909 0.441654 0.034 Uiso 1 1 calc R U . . .
H3 H 0.485273 0.917383 0.400760 0.034 Uiso 1 1 calc R U . . .
C2 C 0.44013(11) 1.0021(3) 0.34333(16) 0.0224(8) Uani 1 1 d . . . . .
C3 C 0.45536(11) 1.0904(3) 0.32268(16) 0.0220(8) Uani 1 1 d . . . . .
C4 C 0.49215(11) 1.1385(3) 0.36351(18) 0.0267(8) Uani 1 1 d . . . . .
H4 H 0.492927 1.214291 0.353226 0.032 Uiso 1 1 calc R U . . .
H5 H 0.513789 1.102216 0.354027 0.032 Uiso 1 1 calc R U . . .
H6 H 0.493498 1.130194 0.409633 0.032 Uiso 1 1 calc R U . . .
C5 C 0.38177(12) 0.8986(3) 0.32378(18) 0.0277(9) Uani 1 1 d . . . . .
C6 C 0.37018(12) 0.9206(3) 0.38194(19) 0.0296(9) Uani 1 1 d . . . . .
C7 C 0.34403(13) 0.8549(3) 0.3996(2) 0.0376(10) Uani 1 1 d . . . . .
H7 H 0.338083 0.868199 0.439447 0.045 Uiso 1 1 calc R U . . .
C8 C 0.32632(14) 0.7711(4) 0.3616(2) 0.0420(11) Uani 1 1 d . . . . .
H8 H 0.309332 0.725581 0.375603 0.050 Uiso 1 1 calc R U . . .
C9 C 0.33416(13) 0.7557(3) 0.3024(2) 0.0372(10) Uani 1 1 d . . . . .
H9 H 0.321309 0.700434 0.274818 0.045 Uiso 1 1 calc R U . . .
C10 C 0.35997(12) 0.8176(3) 0.28205(19) 0.0305(9) Uani 1 1 d . . . . .
C11 C 0.38175(12) 1.0216(3) 0.42256(18) 0.0314(9) Uani 1 1 d . . . . .
H10 H 0.402164 1.057374 0.407112 0.038 Uiso 1 1 calc R U . . .
C12 C 0.34851(14) 1.0982(4) 0.4119(2) 0.0441(11) Uani 1 1 d . . . . .
H11 H 0.356743 1.163486 0.436715 0.053 Uiso 1 1 calc R U . . .
H12 H 0.327927 1.065166 0.426425 0.053 Uiso 1 1 calc R U . . .
H13 H 0.339394 1.115492 0.365601 0.053 Uiso 1 1 calc R U . . .
C13 C 0.39779(14) 0.9996(4) 0.4956(2) 0.0420(11) Uani 1 1 d . . . . .
H14 H 0.419850 0.952413 0.502386 0.050 Uiso 1 1 calc R U . . .
H15 H 0.378205 0.965691 0.512342 0.050 Uiso 1 1 calc R U . . .
H16 H 0.405528 1.066837 0.518523 0.050 Uiso 1 1 calc R U . . .
C14 C 0.36748(12) 0.7954(3) 0.21683(19) 0.0291(9) Uani 1 1 d . . . . .
H17 H 0.379019 0.861028 0.203760 0.035 Uiso 1 1 calc R U . . .
C15 C 0.33155(14) 0.7705(4) 0.1629(2) 0.0447(11) Uani 1 1 d . . . . .
H18 H 0.338088 0.762786 0.121540 0.054 Uiso 1 1 calc R U . . .
H19 H 0.313247 0.828610 0.159441 0.054 Uiso 1 1 calc R U . . .
H20 H 0.320302 0.704146 0.172991 0.054 Uiso 1 1 calc R U . . .
C16 C 0.39608(15) 0.7060(4) 0.2221(2) 0.0474(12) Uani 1 1 d . . . . .
H21 H 0.403613 0.701013 0.181503 0.057 Uiso 1 1 calc R U . . .
H22 H 0.384551 0.638718 0.229970 0.057 Uiso 1 1 calc R U . . .
H23 H 0.418536 0.720559 0.258099 0.057 Uiso 1 1 calc R U . . .
C17 C 0.44161(10) 1.2348(3) 0.24569(17) 0.0211(8) Uani 1 1 d . . . . .
C18 C 0.45019(10) 1.2695(3) 0.18685(17) 0.0215(8) Uani 1 1 d . . . . .
C19 C 0.45075(11) 1.3769(3) 0.17244(18) 0.0246(8) Uani 1 1 d . . . . .
H24 H 0.456584 1.397879 0.133537 0.030 Uiso 1 1 calc R U . . .
C20 C 0.44302(11) 1.4549(3) 0.21334(19) 0.0283(9) Uani 1 1 d . . . . .
H25 H 0.444895 1.528268 0.204019 0.034 Uiso 1 1 calc R U . . .
C21 C 0.43258(11) 1.4227(3) 0.26774(18) 0.0276(8) Uani 1 1 d . . . . .
H26 H 0.426930 1.475335 0.295614 0.033 Uiso 1 1 calc R U . . .
C22 C 0.42999(11) 1.3161(3) 0.28339(17) 0.0243(8) Uani 1 1 d . . . . .
C23 C 0.46067(11) 1.1868(3) 0.14329(17) 0.0262(8) Uani 1 1 d . . . . .
H27 H 0.445831 1.120973 0.145949 0.031 Uiso 1 1 calc R U . . .
C24 C 0.50275(12) 1.1592(3) 0.16759(19) 0.0308(9) Uani 1 1 d . . . . .
H28 H 0.508213 1.096893 0.144064 0.037 Uiso 1 1 calc R U . . .
H29 H 0.509055 1.143236 0.214126 0.037 Uiso 1 1 calc R U . . .
H30 H 0.518016 1.219550 0.160207 0.037 Uiso 1 1 calc R U . . .
C25 C 0.45135(12) 1.2200(3) 0.07165(17) 0.0291(9) Uani 1 1 d . . . . .
H31 H 0.455332 1.159467 0.045388 0.035 Uiso 1 1 calc R U . . .
H32 H 0.467995 1.278765 0.066782 0.035 Uiso 1 1 calc R U . . .
H33 H 0.424775 1.242996 0.057038 0.035 Uiso 1 1 calc R U . . .
C26 C 0.40928(12) 1.2889(3) 0.33402(18) 0.0307(9) Uani 1 1 d . . . . .
H34 H 0.407359 1.209689 0.335650 0.037 Uiso 1 1 calc R U . . .
C27 C 0.42893(14) 1.3278(4) 0.4029(2) 0.0460(12) Uani 1 1 d . . . . .
H35 H 0.414116 1.305406 0.432630 0.055 Uiso 1 1 calc R U . . .
H36 H 0.430710 1.405540 0.403016 0.055 Uiso 1 1 calc R U . . .
H37 H 0.454517 1.297259 0.417125 0.055 Uiso 1 1 calc R U . . .
C28 C 0.36858(12) 1.3337(3) 0.3144(2) 0.0345(10) Uani 1 1 d . . . . .
H38 H 0.354671 1.307982 0.344742 0.041 Uiso 1 1 calc R U . . .
H39 H 0.355600 1.310207 0.270366 0.041 Uiso 1 1 calc R U . . .
H40 H 0.369560 1.411597 0.315713 0.041 Uiso 1 1 calc R U . . .
C29 C 0.41269(17) 0.8066(5) 0.0455(3) 0.0585(14) Uani 1 1 d . . . . .
H41 H 0.386493 0.823793 0.046985 0.070 Uiso 1 1 calc R U . . .
H42 H 0.417776 0.730763 0.056925 0.070 Uiso 1 1 calc R U . . .
C30 C 0.41758(16) 0.8289(5) -0.0206(2) 0.0573(14) Uani 1 1 d . . . . .
H43 H 0.410032 0.767000 -0.049891 0.069 Uiso 1 1 calc R U . . .
H44 H 0.402772 0.891948 -0.040563 0.069 Uiso 1 1 calc R U . . .
C31 C 0.45916(15) 0.8489(4) -0.0054(2) 0.0515(13) Uani 1 1 d . . . . .
H45 H 0.465626 0.892119 -0.039645 0.062 Uiso 1 1 calc R U . . .
H46 H 0.473673 0.781487 -0.000073 0.062 Uiso 1 1 calc R U . . .
C32 C 0.46667(15) 0.9089(4) 0.0575(3) 0.0526(13) Uani 1 1 d . . . . .
H47 H 0.492770 0.894601 0.084572 0.063 Uiso 1 1 calc R U . . .
H48 H 0.463913 0.986305 0.049170 0.063 Uiso 1 1 calc R U . . .
C33 C 0.30780(17) 0.9857(5) 0.0347(3) 0.0671(16) Uani 1 1 d . . . . .
H49 H 0.286848 1.034236 0.036936 0.080 Uiso 1 1 calc R U . . .
H50 H 0.300135 0.911808 0.040956 0.080 Uiso 1 1 calc R U . . .
C34 C 0.31699(19) 0.9968(7) -0.0282(3) 0.082(2) Uani 1 1 d . . . . .
H51 H 0.328803 0.931192 -0.039405 0.099 Uiso 1 1 calc R U . . .
H52 H 0.293993 1.013513 -0.063572 0.099 Uiso 1 1 calc R U . . .
C35 C 0.3441(2) 1.0863(7) -0.0163(3) 0.096(2) Uani 1 1 d . . . . .
H53 H 0.330550 1.155275 -0.023618 0.115 Uiso 1 1 calc R U . . .
H54 H 0.361290 1.081825 -0.044959 0.115 Uiso 1 1 calc R U . . .
C36 C 0.36556(18) 1.0736(5) 0.0530(3) 0.0637(15) Uani 1 1 d . . . . .
H55 H 0.389854 1.035959 0.056710 0.076 Uiso 1 1 calc R U . . .
H56 H 0.371140 1.143841 0.074361 0.076 Uiso 1 1 calc R U . . .
C37 C 0.35098(15) 1.3552(4) 0.1236(3) 0.0551(14) Uani 1 1 d . . . . .
H57 H 0.360050 1.342121 0.084623 0.066 Uiso 1 1 calc R U . . .
H58 H 0.373200 1.359318 0.162094 0.066 Uiso 1 1 calc R U . . .
C38 C 0.32833(18) 1.4538(4) 0.1163(3) 0.0642(16) Uani 1 1 d . . . . .
H59 H 0.338591 1.509001 0.092621 0.077 Uiso 1 1 calc R U . . .
H60 H 0.327324 1.482301 0.158932 0.077 Uiso 1 1 calc R U . . .
C39 C 0.2903(2) 1.4161(5) 0.0777(4) 0.090(2) Uani 1 1 d . . . . .
H61 H 0.288073 1.419809 0.030588 0.108 Uiso 1 1 calc R U . . .
H62 H 0.269748 1.459301 0.087193 0.108 Uiso 1 1 calc R U . . .
C40 C 0.28827(17) 1.3038(5) 0.0988(4) 0.078(2) Uani 1 1 d . . . . .
H63 H 0.271493 1.298249 0.128159 0.093 Uiso 1 1 calc R U . . .
H64 H 0.278089 1.257326 0.060791 0.093 Uiso 1 1 calc R U . . .
C41 C 0.27360(15) 0.9911(4) 0.2692(2) 0.0530(13) Uani 1 1 d . . . . .
H65 H 0.262742 1.035488 0.298027 0.064 Uiso 1 1 calc R U . . .
H66 H 0.296105 0.953021 0.296021 0.064 Uiso 1 1 calc R U . . .
C42 C 0.24406(15) 0.9124(5) 0.2312(3) 0.0564(13) Uani 1 1 d . . . . .
H67 H 0.255608 0.841732 0.229222 0.068 Uiso 1 1 calc R U . . .
H68 H 0.222781 0.904730 0.251395 0.068 Uiso 1 1 calc R U . . .
C43 C 0.23047(18) 0.9611(5) 0.1640(3) 0.0651(16) Uani 1 1 d . . . . .
H69 H 0.238110 0.916729 0.131462 0.078 Uiso 1 1 calc R U . . .
H70 H 0.202466 0.968947 0.151062 0.078 Uiso 1 1 calc R U . . .
C44 C 0.24942(18) 1.0671(5) 0.1704(3) 0.0696(17) Uani 1 1 d . . . . .
H71 H 0.255163 1.087313 0.129264 0.084 Uiso 1 1 calc R U . . .
H72 H 0.232976 1.122427 0.181588 0.084 Uiso 1 1 calc R U . . .
C45 C 0.04789(15) 1.5366(4) 0.3673(3) 0.0520(13) Uani 1 1 d . . . . .
H73 H 0.032242 1.593011 0.341710 0.062 Uiso 1 1 calc R U . . .
H74 H 0.064329 1.566953 0.407214 0.062 Uiso 1 1 calc R U . . .
H75 H 0.031387 1.482414 0.378285 0.062 Uiso 1 1 calc R U . . .
C46 C 0.07218(13) 1.4864(3) 0.3280(2) 0.0376(10) Uani 1 1 d . . . . .
C47 C 0.09648(13) 1.4065(3) 0.3545(2) 0.0372(10) Uani 1 1 d . . . . .
C48 C 0.09769(16) 1.3652(4) 0.4215(2) 0.0555(14) Uani 1 1 d . . . . .
H76 H 0.121356 1.325683 0.438963 0.067 Uiso 1 1 calc R U . . .
H77 H 0.075953 1.318027 0.418710 0.067 Uiso 1 1 calc R U . . .
H78 H 0.096535 1.425142 0.450166 0.067 Uiso 1 1 calc R U . . .
C49 C 0.05430(15) 1.6150(4) 0.2407(3) 0.0549(15) Uani 1 1 d . . . . .
C50 C 0.0266(2) 1.6279(5) 0.1794(3) 0.072(2) Uani 1 1 d . . . . .
C51 C 0.0155(2) 1.7303(7) 0.1567(4) 0.099(3) Uani 1 1 d . . . . .
H79 H -0.002591 1.737671 0.115716 0.119 Uiso 1 1 calc R U . . .
C52 C 0.0294(3) 1.8201(6) 0.1904(6) 0.114(4) Uani 1 1 d . . . . .
H80 H 0.019963 1.888385 0.175081 0.137 Uiso 1 1 calc R U . . .
C53 C 0.0568(2) 1.8089(5) 0.2460(5) 0.108(3) Uani 1 1 d . . . . .
H81 H 0.067650 1.871237 0.268678 0.129 Uiso 1 1 calc R U . . .
C54 C 0.07041(17) 1.7101(4) 0.2725(4) 0.080(2) Uani 1 1 d . . . . .
C55A C 0.0104(3) 1.5301(6) 0.1409(3) 0.095(3) Uani 0.462(10) 1 d . . P A 1
H82A H 0.008190 1.479481 0.175761 0.113 Uiso 0.462(10) 1 calc R U P A 1
C55B C 0.0104(3) 1.5301(6) 0.1409(3) 0.095(3) Uani 0.538(10) 1 d . . P A 2
H82B H 0.030163 1.473532 0.154833 0.113 Uiso 0.538(10) 1 calc R U P A 2
C56A C -0.0349(3) 1.5320(11) 0.0915(6) 0.061(4) Uani 0.462(10) 1 d . . P A 1
H83A H -0.052271 1.558599 0.115792 0.074 Uiso 0.462(10) 1 calc R U P A 1
H84A H -0.042455 1.459883 0.075936 0.074 Uiso 0.462(10) 1 calc R U P A 1
H85A H -0.036078 1.578741 0.054308 0.074 Uiso 0.462(10) 1 calc R U P A 1
C56B C -0.0184(4) 1.4992(13) 0.1610(8) 0.099(5) Uani 0.538(10) 1 d . . P A 2
H83B H -0.027568 1.430619 0.141133 0.119 Uiso 0.538(10) 1 calc R U P A 2
H84B H -0.038810 1.552024 0.148595 0.119 Uiso 0.538(10) 1 calc R U P A 2
H85B H -0.010593 1.491735 0.208317 0.119 Uiso 0.538(10) 1 calc R U P A 2
C57A C 0.0312(3) 1.4680(10) 0.1051(6) 0.061(4) Uani 0.462(10) 1 d . . P A 1
H86A H 0.026166 1.392280 0.109524 0.073 Uiso 0.462(10) 1 calc R U P A 1
H87A H 0.058516 1.481655 0.122247 0.073 Uiso 0.462(10) 1 calc R U P A 1
H88A H 0.023147 1.488026 0.059109 0.073 Uiso 0.462(10) 1 calc R U P A 1
C57B C 0.0116(7) 1.5633(12) 0.0713(6) 0.145(10) Uani 0.538(10) 1 d . . P A 2
H86B H 0.034998 1.603029 0.073763 0.174 Uiso 0.538(10) 1 calc R U P A 2
H87B H -0.010445 1.608293 0.051746 0.174 Uiso 0.538(10) 1 calc R U P A 2
H88B H 0.010871 1.499614 0.044664 0.174 Uiso 0.538(10) 1 calc R U P A 2
C58 C 0.1067(2) 1.7112(5) 0.3284(5) 0.112(3) Uani 1 1 d . . . . .
H89 H 0.111983 1.635749 0.342803 0.134 Uiso 1 1 calc R U . . .
C59 C 0.1407(2) 1.7493(5) 0.3068(6) 0.146(5) Uani 1 1 d . . . . .
H90 H 0.143122 1.706851 0.269675 0.175 Uiso 1 1 calc R U . . .
H91 H 0.163811 1.741461 0.342627 0.175 Uiso 1 1 calc R U . . .
H92 H 0.137264 1.824288 0.294120 0.175 Uiso 1 1 calc R U . . .
C60 C 0.1039(3) 1.7740(6) 0.3875(5) 0.133(4) Uani 1 1 d . . . . .
H93 H 0.082616 1.747267 0.402642 0.160 Uiso 1 1 calc R U . . .
H94 H 0.099843 1.849279 0.375955 0.160 Uiso 1 1 calc R U . . .
H95 H 0.127602 1.766006 0.422096 0.160 Uiso 1 1 calc R U . . .
C61 C 0.15198(13) 1.3080(4) 0.3471(2) 0.0385(10) Uani 1 1 d . . . . .
C62 C 0.16247(15) 1.2082(4) 0.3225(2) 0.0448(12) Uani 1 1 d . . . . .
C63 C 0.19816(16) 1.1642(4) 0.3489(3) 0.0591(15) Uani 1 1 d . . . . .
H96 H 0.204248 1.098688 0.332061 0.071 Uiso 1 1 calc R U . . .
C64 C 0.22515(18) 1.2122(5) 0.3989(3) 0.0706(18) Uani 1 1 d . . . . .
H97 H 0.249069 1.179559 0.417248 0.085 Uiso 1 1 calc R U . . .
C65 C 0.21624(17) 1.3087(5) 0.4210(3) 0.0655(16) Uani 1 1 d . . . . .
H98 H 0.234838 1.342926 0.454716 0.079 Uiso 1 1 calc R U . . .
C66 C 0.18172(14) 1.3584(4) 0.3969(2) 0.0483(12) Uani 1 1 d . . . . .
C67 C 0.13287(16) 1.1510(4) 0.2715(3) 0.0519(13) Uani 1 1 d . . . . .
H99 H 0.117962 1.205738 0.241183 0.062 Uiso 1 1 calc R U . . .
C68 C 0.10555(18) 1.0941(4) 0.3029(3) 0.0653(16) Uani 1 1 d . . . . .
H100 H 0.084940 1.061875 0.269082 0.078 Uiso 1 1 calc R U . . .
H101 H 0.094891 1.145253 0.327749 0.078 Uiso 1 1 calc R U . . .
H102 H 0.119237 1.038423 0.332003 0.078 Uiso 1 1 calc R U . . .
C69 C 0.1490(2) 1.0727(5) 0.2309(3) 0.083(2) Uani 1 1 d . . . . .
H103 H 0.128077 1.039340 0.198316 0.100 Uiso 1 1 calc R U . . .
H104 H 0.163751 1.017811 0.259355 0.100 Uiso 1 1 calc R U . . .
H105 H 0.165509 1.110832 0.209190 0.100 Uiso 1 1 calc R U . . .
C70 C 0.17823(16) 1.4722(5) 0.4199(3) 0.0611(15) Uani 1 1 d . . . . .
H106 H 0.151272 1.494780 0.400985 0.073 Uiso 1 1 calc R U . . .
C71 C 0.2029(2) 1.5471(5) 0.3941(3) 0.0783(19) Uani 1 1 d . . . . .
H107 H 0.194946 1.546299 0.346575 0.094 Uiso 1 1 calc R U . . .
H108 H 0.229495 1.524569 0.409399 0.094 Uiso 1 1 calc R U . . .
H109 H 0.200293 1.619310 0.409677 0.094 Uiso 1 1 calc R U . . .
C72 C 0.1865(2) 1.4829(6) 0.4933(3) 0.093(2) Uani 1 1 d . . . . .
H110 H 0.169706 1.435399 0.509117 0.111 Uiso 1 1 calc R U . . .
H111 H 0.182117 1.556505 0.504351 0.111 Uiso 1 1 calc R U . . .
H112 H 0.213050 1.463612 0.513525 0.111 Uiso 1 1 calc R U . . .
C73 C 0.0018(3) 1.2205(11) 0.0523(4) 0.165(3) Uani 1 1 d D U . . .
H113 H -0.024400 1.202391 0.053461 0.198 Uiso 1 1 calc R U . . .
H114 H 0.001849 1.291915 0.032850 0.198 Uiso 1 1 calc R U . . .
C74 C 0.0166(4) 1.1446(10) 0.0192(5) 0.183(4) Uani 1 1 d D U . . .
H115 H 0.024319 1.180040 -0.016528 0.219 Uiso 1 1 calc R U . . .
H116 H -0.003855 1.093429 -0.000648 0.219 Uiso 1 1 calc R U . . .
C75 C 0.0481(3) 1.0870(10) 0.0573(4) 0.169(3) Uani 1 1 d D U . . .
H117 H 0.041494 1.011203 0.060507 0.203 Uiso 1 1 calc R U . . .
H118 H 0.069990 1.091580 0.038338 0.203 Uiso 1 1 calc R U . . .
C76 C 0.0565(3) 1.1358(10) 0.1179(4) 0.159(3) Uani 1 1 d D U . . .
H119 H 0.081929 1.169101 0.127780 0.191 Uiso 1 1 calc R U . . .
H120 H 0.056422 1.082562 0.151966 0.191 Uiso 1 1 calc R U . . .
C77 C 0.22743(17) 1.3723(5) 0.2506(3) 0.0713(17) Uani 1 1 d . . . . .
H121 H 0.224794 1.324135 0.213061 0.086 Uiso 1 1 calc R U . . .
H122 H 0.212778 1.341970 0.279148 0.086 Uiso 1 1 calc R U . . .
C78 C 0.26736(19) 1.3816(6) 0.2863(4) 0.096(3) Uani 1 1 d . . . . .
H123 H 0.282763 1.327545 0.271181 0.116 Uiso 1 1 calc R U . . .
H124 H 0.270591 1.371454 0.333360 0.116 Uiso 1 1 calc R U . . .
C79 C 0.27905(18) 1.4893(5) 0.2732(3) 0.0738(18) Uani 1 1 d . . . . .
H125 H 0.298303 1.485977 0.248324 0.089 Uiso 1 1 calc R U . . .
H126 H 0.290119 1.527520 0.314391 0.089 Uiso 1 1 calc R U . . .
C80 C 0.2445(2) 1.5441(6) 0.2351(5) 0.113(3) Uani 1 1 d . . . . .
H127 H 0.240335 1.610108 0.257428 0.136 Uiso 1 1 calc R U . . .
H128 H 0.247216 1.563182 0.191654 0.136 Uiso 1 1 calc R U . . .
C81 C 0.1573(3) 1.2861(8) 0.0907(4) 0.110(3) Uani 1 1 d . . . . .
H129 H 0.146491 1.218596 0.069812 0.132 Uiso 1 1 calc R U . . .
H130 H 0.176261 1.269897 0.132160 0.132 Uiso 1 1 calc R U . . .
C82 C 0.1745(3) 1.3485(9) 0.0473(6) 0.131(4) Uani 1 1 d . . . . .
H131 H 0.186289 1.301056 0.021377 0.157 Uiso 1 1 calc R U . . .
H132 H 0.194091 1.397565 0.072731 0.157 Uiso 1 1 calc R U . . .
C83 C 0.1423(3) 1.4090(8) 0.0045(4) 0.111(3) Uani 1 1 d . . . . .
H133 H 0.134381 1.377480 -0.039465 0.133 Uiso 1 1 calc R U . . .
H134 H 0.149254 1.484450 0.001026 0.133 Uiso 1 1 calc R U . . .
C84 C 0.1117(2) 1.3983(8) 0.0388(4) 0.113(3) Uani 1 1 d . . . . .
H135 H 0.100836 1.468942 0.043891 0.136 Uiso 1 1 calc R U . . .
H136 H 0.091006 1.352116 0.013612 0.136 Uiso 1 1 calc R U . . .
C85A C 0.1565(4) 1.6553(11) 0.1004(8) 0.078(3) Uani 0.582(10) 1 d D U P B 3
H137 H 0.153430 1.628417 0.055822 0.094 Uiso 0.582(10) 1 calc R U P B 3
H138 H 0.179317 1.622135 0.129689 0.094 Uiso 0.582(10) 1 calc R U P B 3
C85B C 0.1649(6) 1.6944(17) 0.1177(9) 0.077(4) Uani 0.418(10) 1 d D U P B 4
H237 H 0.176308 1.627306 0.107627 0.092 Uiso 0.418(10) 1 calc R U P B 4
H238 H 0.185488 1.745102 0.137408 0.092 Uiso 0.418(10) 1 calc R U P B 4
C86A C 0.1597(5) 1.7704(11) 0.1023(9) 0.105(4) Uani 0.582(10) 1 d D U P B 3
H139 H 0.169125 1.796238 0.065682 0.125 Uiso 0.582(10) 1 calc R U P B 3
H140 H 0.177699 1.793668 0.143452 0.125 Uiso 0.582(10) 1 calc R U P B 3
C86B C 0.1375(6) 1.7418(15) 0.0561(9) 0.092(5) Uani 0.418(10) 1 d D U P B 4
H239 H 0.124823 1.684775 0.026189 0.111 Uiso 0.418(10) 1 calc R U P B 4
H240 H 0.151348 1.788738 0.033068 0.111 Uiso 0.418(10) 1 calc R U P B 4
C87A C 0.1214(4) 1.8126(16) 0.0973(8) 0.094(4) Uani 0.582(10) 1 d D U P B 3
H141 H 0.111898 1.854442 0.056942 0.113 Uiso 0.582(10) 1 calc R U P B 3
H142 H 0.121330 1.858079 0.134993 0.113 Uiso 0.582(10) 1 calc R U P B 3
C87B C 0.1079(7) 1.807(2) 0.0815(9) 0.094(5) Uani 0.418(10) 1 d D U P B 4
H241 H 0.109979 1.884222 0.075008 0.113 Uiso 0.418(10) 1 calc R U P B 4
H242 H 0.081459 1.783109 0.061467 0.113 Uiso 0.418(10) 1 calc R U P B 4
C88B C 0.1219(5) 1.7750(11) 0.1537(7) 0.083(4) Uani 0.418(10) 1 d D U P B 4
H243 H 0.139088 1.830526 0.178140 0.099 Uiso 0.418(10) 1 calc R U P B 4
H244 H 0.099948 1.768428 0.172367 0.099 Uiso 0.418(10) 1 calc R U P B 4
C88A C 0.0973(3) 1.7131(9) 0.0962(6) 0.078(3) Uani 0.582(10) 1 d D U P B 3
H143 H 0.079705 1.722474 0.123815 0.094 Uiso 0.582(10) 1 calc R U P B 3
H144 H 0.082424 1.695868 0.051467 0.094 Uiso 0.582(10) 1 calc R U P B 3
C89 C 0.26670(17) 0.8107(5) 0.4834(3) 0.0615(14) Uani 1 1 d D U . . .
H145 H 0.290691 0.845750 0.507041 0.074 Uiso 1 1 calc R U . . .
H146 H 0.272763 0.740856 0.467237 0.074 Uiso 1 1 calc R U . . .
C90 C 0.24487(16) 0.8791(5) 0.4283(3) 0.0630(14) Uani 1 1 d D U . . .
H147 H 0.260869 0.938228 0.420151 0.076 Uiso 1 1 calc R U . C 5
H148 H 0.235981 0.836706 0.388050 0.076 Uiso 1 1 calc R U . C 5
C91A C 0.21236(17) 0.9201(5) 0.4497(3) 0.0648(13) Uani 0.5 1 d D U P D 5
H149 H 0.219179 0.986092 0.475352 0.078 Uiso 0.5 1 calc R U P D 5
H150 H 0.190235 0.934249 0.412136 0.078 Uiso 0.5 1 calc R U P D 5
C91B C 0.21236(17) 0.9201(5) 0.4497(3) 0.0648(13) Uani 0.5 1 d D U P D 6
H249 H 0.211468 0.998594 0.446400 0.078 Uiso 0.5 1 calc R U P D 6
H250 H 0.188309 0.891338 0.421528 0.078 Uiso 0.5 1 calc R U P D 6
C92A C 0.2047(3) 0.8355(8) 0.4886(5) 0.0462(19) Uani 0.5 1 d D U P D 5
H151 H 0.189091 0.861351 0.516879 0.055 Uiso 0.5 1 calc R U P D 5
H152 H 0.190595 0.777802 0.460737 0.055 Uiso 0.5 1 calc R U P D 5
C92B C 0.2167(3) 0.8881(7) 0.5159(4) 0.0395(18) Uani 0.5 1 d D U P D 6
H251 H 0.228417 0.945992 0.545988 0.047 Uiso 0.5 1 calc R U P D 6
H252 H 0.191662 0.870775 0.522889 0.047 Uiso 0.5 1 calc R U P D 6
N1 N 0.40898(9) 0.9485(2) 0.30192(15) 0.0246(7) Uani 1 1 d . . . . .
N2 N 0.44255(9) 1.1285(2) 0.25834(14) 0.0249(7) Uani 1 1 d . . . . .
N3 N 0.06404(11) 1.5132(3) 0.26187(18) 0.0400(9) Uani 1 1 d . . . . .
N4 N 0.11635(11) 1.3456(3) 0.31910(16) 0.0348(8) Uani 1 1 d . . . . .
O1 O 0.43960(10) 0.8731(3) 0.08920(15) 0.0501(9) Uani 1 1 d . . . . .
O2 O 0.34156(11) 1.0128(3) 0.08216(16) 0.0601(10) Uani 1 1 d . . . . .
O3 O 0.32543(9) 1.2736(3) 0.13139(17) 0.0519(9) Uani 1 1 d . . . . .
O4 O 0.28376(10) 1.0551(3) 0.22144(18) 0.0612(10) Uani 1 1 d . . . . .
O5 O 0.0282(2) 1.2148(7) 0.1165(3) 0.154(2) Uani 1 1 d D U . . .
O6 O 0.21310(11) 1.4735(4) 0.2288(2) 0.0760(12) Uani 1 1 d . . . . .
O7 O 0.12849(15) 1.3527(4) 0.1008(2) 0.0913(15) Uani 1 1 d . . . . .
O8A O 0.1243(2) 1.6334(7) 0.1213(4) 0.062(2) Uani 0.582(10) 1 d D U P B 3
O8B O 0.1415(4) 1.6760(9) 0.1590(7) 0.075(3) Uani 0.418(10) 1 d D U P B 4
O9 O 0.24038(16) 0.7975(4) 0.5268(3) 0.1031(15) Uani 1 1 d D U . . .
RB1 Rb 0.46432(2) 0.91799(3) 0.22726(2) 0.02860(10) Uani 1 1 d . . . . .
RB2 Rb 0.35980(2) 1.09207(3) 0.21378(2) 0.03379(10) Uani 1 1 d . . . . .
RB3 Rb 0.03912(2) 1.29478(4) 0.24546(2) 0.04692(13) Uani 1 1 d . . . . .
RB4 Rb 0.13230(2) 1.47418(4) 0.21836(2) 0.04229(12) Uani 1 1 d . . . . .

loop_
_atom_site_aniso_label
_atom_site_aniso_U_11
_atom_site_aniso_U_22
_atom_site_aniso_U_33
_atom_site_aniso_U_23
_atom_site_aniso_U_13
_atom_site_aniso_U_12
C1 0.030(2) 0.028(2) 0.027(2) 0.0035(16) 0.0096(17) 0.0049(17)
C2 0.025(2) 0.0230(19) 0.0207(17) 0.0000(14) 0.0089(15) -0.0001(16)
C3 0.025(2) 0.0200(18) 0.0215(17) -0.0011(14) 0.0062(15) 0.0033(16)
C4 0.027(2) 0.025(2) 0.0264(19) -0.0043(16) 0.0036(16) -0.0019(17)
C5 0.030(2) 0.0210(19) 0.032(2) 0.0022(16) 0.0084(17) 0.0010(17)
C6 0.034(2) 0.026(2) 0.031(2) 0.0049(16) 0.0120(17) 0.0031(18)
C7 0.040(3) 0.036(2) 0.043(2) 0.0058(19) 0.021(2) -0.003(2)
C8 0.042(3) 0.040(3) 0.049(3) 0.005(2) 0.020(2) -0.013(2)
C9 0.036(3) 0.027(2) 0.046(3) -0.0034(18) 0.007(2) -0.0075(19)
C10 0.029(2) 0.025(2) 0.036(2) 0.0011(16) 0.0061(18) 0.0012(17)
C11 0.040(2) 0.029(2) 0.030(2) -0.0022(17) 0.0182(18) -0.0028(19)
C12 0.045(3) 0.032(2) 0.061(3) -0.005(2) 0.024(2) 0.003(2)
C13 0.051(3) 0.047(3) 0.033(2) -0.0056(19) 0.019(2) -0.008(2)
C14 0.030(2) 0.023(2) 0.033(2) -0.0041(16) 0.0068(17) -0.0029(17)
C15 0.037(3) 0.047(3) 0.046(3) -0.004(2) 0.003(2) -0.004(2)
C16 0.051(3) 0.041(3) 0.050(3) -0.001(2) 0.013(2) 0.017(2)
C17 0.019(2) 0.0203(19) 0.0225(18) -0.0016(14) 0.0025(15) -0.0023(15)
C18 0.0203(19) 0.0225(19) 0.0215(18) -0.0023(14) 0.0053(15) -0.0013(15)
C19 0.025(2) 0.0249(19) 0.0230(18) -0.0006(15) 0.0051(16) -0.0009(16)
C20 0.028(2) 0.0202(19) 0.036(2) -0.0004(16) 0.0087(18) 0.0021(16)
C21 0.027(2) 0.025(2) 0.030(2) -0.0057(16) 0.0057(16) 0.0000(17)
C22 0.021(2) 0.025(2) 0.0252(19) -0.0019(15) 0.0036(15) 0.0012(16)
C23 0.028(2) 0.027(2) 0.0234(19) 0.0025(15) 0.0068(16) -0.0008(17)
C24 0.033(2) 0.032(2) 0.028(2) -0.0012(16) 0.0091(17) 0.0060(18)
C25 0.034(2) 0.029(2) 0.0237(19) -0.0027(16) 0.0066(17) 0.0008(18)
C26 0.035(2) 0.030(2) 0.028(2) 0.0021(17) 0.0101(18) 0.0075(19)
C27 0.040(3) 0.073(3) 0.025(2) -0.008(2) 0.010(2) 0.009(2)
C28 0.034(2) 0.038(2) 0.034(2) 0.0030(18) 0.0141(19) 0.006(2)
C29 0.055(3) 0.061(3) 0.064(3) -0.010(3) 0.024(3) -0.016(3)
C30 0.056(3) 0.062(3) 0.048(3) -0.021(3) 0.005(3) 0.001(3)
C31 0.054(3) 0.056(3) 0.047(3) -0.001(2) 0.020(3) 0.005(3)
C32 0.047(3) 0.040(3) 0.068(3) -0.014(2) 0.012(3) -0.004(2)
C33 0.054(4) 0.084(4) 0.059(3) 0.011(3) 0.008(3) -0.012(3)
C34 0.059(4) 0.134(7) 0.050(3) -0.001(4) 0.006(3) -0.002(4)
C35 0.091(5) 0.121(6) 0.090(5) 0.039(5) 0.049(4) -0.011(5)
C36 0.063(4) 0.055(3) 0.079(4) -0.007(3) 0.030(3) -0.016(3)
C37 0.046(3) 0.060(3) 0.056(3) 0.015(3) 0.008(2) -0.005(3)
C38 0.081(4) 0.039(3) 0.084(4) -0.001(3) 0.043(4) -0.008(3)
C39 0.064(4) 0.074(4) 0.122(6) 0.040(4) 0.008(4) 0.023(4)
C40 0.040(3) 0.062(4) 0.114(5) 0.020(4) -0.009(3) -0.007(3)
C41 0.040(3) 0.067(4) 0.053(3) 0.007(3) 0.013(2) 0.001(3)
C42 0.044(3) 0.060(3) 0.064(3) 0.009(3) 0.013(3) 0.003(3)
C43 0.062(4) 0.076(4) 0.054(3) -0.003(3) 0.009(3) 0.008(3)
C44 0.061(4) 0.079(4) 0.066(4) 0.021(3) 0.011(3) 0.010(3)
C45 0.054(3) 0.045(3) 0.068(3) -0.016(2) 0.035(3) -0.006(2)
C46 0.044(3) 0.031(2) 0.045(2) -0.0039(19) 0.025(2) -0.003(2)
C47 0.043(3) 0.035(2) 0.036(2) -0.0016(19) 0.015(2) -0.003(2)
C48 0.068(4) 0.063(3) 0.040(3) 0.005(2) 0.021(3) -0.005(3)
C49 0.047(3) 0.041(3) 0.095(4) 0.023(3) 0.049(3) 0.019(2)
C50 0.089(5) 0.075(4) 0.070(4) 0.041(3) 0.054(4) 0.055(4)
C51 0.115(6) 0.101(6) 0.111(6) 0.072(5) 0.081(5) 0.078(5)
C52 0.094(6) 0.064(5) 0.218(11) 0.079(6) 0.103(7) 0.056(5)
C53 0.059(5) 0.037(4) 0.245(11) 0.033(5) 0.070(6) 0.014(3)
C54 0.046(4) 0.031(3) 0.180(7) 0.020(4) 0.058(4) 0.011(3)
C55A 0.145(8) 0.098(5) 0.046(3) 0.018(3) 0.034(4) 0.076(6)
C55B 0.145(8) 0.098(5) 0.046(3) 0.018(3) 0.034(4) 0.076(6)
C56A 0.040(7) 0.084(9) 0.061(8) 0.002(6) 0.015(6) 0.007(6)
C56B 0.070(9) 0.109(12) 0.120(13) -0.031(10) 0.028(9) 0.005(8)
C57A 0.047(7) 0.070(8) 0.064(8) -0.019(6) 0.012(6) 0.006(6)
C57B 0.28(3) 0.087(11) 0.060(8) 0.020(7) 0.029(12) 0.064(14)
C58 0.064(5) 0.022(3) 0.245(11) 0.003(5) 0.035(6) -0.005(3)
C59 0.060(5) 0.035(4) 0.353(16) -0.003(6) 0.071(7) -0.009(3)
C60 0.096(7) 0.046(4) 0.232(12) 0.000(6) 0.002(7) -0.014(4)
C61 0.040(3) 0.037(2) 0.041(2) 0.0112(19) 0.013(2) 0.003(2)
C62 0.050(3) 0.029(2) 0.062(3) 0.012(2) 0.026(2) 0.005(2)
C63 0.054(4) 0.040(3) 0.088(4) 0.022(3) 0.027(3) 0.017(3)
C64 0.048(4) 0.069(4) 0.092(5) 0.034(4) 0.013(3) 0.019(3)
C65 0.047(3) 0.073(4) 0.065(4) 0.018(3) -0.003(3) 0.004(3)
C66 0.047(3) 0.048(3) 0.046(3) 0.011(2) 0.006(2) 0.002(2)
C67 0.063(4) 0.025(2) 0.074(4) -0.002(2) 0.029(3) 0.007(2)
C68 0.072(4) 0.035(3) 0.092(4) 0.003(3) 0.027(3) -0.015(3)
C69 0.097(5) 0.053(4) 0.107(5) -0.019(3) 0.041(4) 0.019(4)
C70 0.056(4) 0.061(3) 0.053(3) -0.012(3) -0.008(3) 0.000(3)
C71 0.077(5) 0.059(4) 0.085(5) -0.010(3) -0.003(4) -0.018(3)
C72 0.086(5) 0.113(6) 0.065(4) -0.030(4) -0.003(4) -0.010(5)
C73 0.150(7) 0.264(9) 0.086(5) 0.038(6) 0.041(5) 0.016(7)
C74 0.210(8) 0.240(9) 0.080(5) 0.012(6) 0.010(6) 0.037(7)
C75 0.181(8) 0.246(9) 0.076(5) -0.016(6) 0.029(5) 0.032(7)
C76 0.134(7) 0.245(9) 0.090(5) -0.039(6) 0.018(5) 0.024(6)
C77 0.047(4) 0.066(4) 0.100(5) 0.003(3) 0.018(3) -0.008(3)
C78 0.050(4) 0.080(5) 0.144(7) 0.029(5) 0.001(4) -0.011(4)
C79 0.055(4) 0.070(4) 0.092(5) 0.010(3) 0.013(3) -0.017(3)
C80 0.053(4) 0.090(6) 0.197(9) 0.061(6) 0.033(5) -0.006(4)
C81 0.098(7) 0.132(8) 0.093(6) -0.034(5) 0.016(5) 0.013(6)
C82 0.101(7) 0.154(9) 0.155(9) -0.075(8) 0.063(7) -0.039(7)
C83 0.139(9) 0.121(7) 0.081(5) -0.031(5) 0.045(6) -0.053(7)
C84 0.075(6) 0.150(9) 0.107(7) 0.001(6) 0.010(5) -0.016(5)
C85A 0.076(6) 0.082(7) 0.091(7) 0.024(6) 0.046(6) 0.008(6)
C85B 0.105(9) 0.061(8) 0.086(8) 0.008(6) 0.062(7) 0.010(7)
C86A 0.102(7) 0.097(7) 0.112(8) 0.016(6) 0.025(7) -0.015(6)
C86B 0.122(10) 0.078(8) 0.089(8) 0.018(7) 0.049(8) 0.007(7)
C87A 0.114(8) 0.074(7) 0.096(7) 0.028(6) 0.031(6) 0.014(7)
C87B 0.123(10) 0.068(8) 0.099(9) 0.028(7) 0.040(8) 0.015(8)
C88B 0.113(9) 0.058(7) 0.098(8) 0.018(6) 0.065(7) 0.018(6)
C88A 0.074(6) 0.077(6) 0.090(6) 0.034(5) 0.035(5) 0.020(5)
C89 0.060(3) 0.067(3) 0.068(3) 0.013(3) 0.035(3) 0.010(3)
C90 0.063(3) 0.075(3) 0.058(3) 0.019(3) 0.027(3) 0.006(3)
C91A 0.056(3) 0.066(3) 0.073(3) 0.019(2) 0.019(2) 0.010(2)
C91B 0.056(3) 0.066(3) 0.073(3) 0.019(2) 0.019(2) 0.010(2)
C92A 0.041(4) 0.054(4) 0.056(4) 0.019(4) 0.034(3) 0.013(4)
C92B 0.038(4) 0.040(4) 0.056(4) 0.021(3) 0.039(3) 0.021(3)
N1 0.0255(18) 0.0219(16) 0.0278(16) 0.0013(12) 0.0098(14) -0.0012(13)
N2 0.0317(19) 0.0221(16) 0.0209(15) 0.0006(12) 0.0075(14) -0.0018(14)
N3 0.043(2) 0.0301(19) 0.054(2) 0.0124(17) 0.0249(19) 0.0109(17)
N4 0.040(2) 0.0304(19) 0.0347(19) 0.0025(15) 0.0113(16) 0.0043(16)
O1 0.049(2) 0.061(2) 0.0385(18) -0.0137(15) 0.0085(16) 0.0037(17)
O2 0.070(3) 0.065(2) 0.0434(19) -0.0052(17) 0.0119(18) -0.029(2)
O3 0.0373(19) 0.045(2) 0.069(2) 0.0208(16) 0.0069(17) 0.0023(16)
O4 0.044(2) 0.074(3) 0.068(2) 0.0150(19) 0.0193(19) -0.0044(19)
O5 0.122(5) 0.257(7) 0.085(3) -0.042(4) 0.031(3) 0.037(5)
O6 0.040(2) 0.082(3) 0.104(3) 0.034(3) 0.016(2) 0.003(2)
O7 0.094(4) 0.123(4) 0.062(3) -0.011(3) 0.028(3) 0.010(3)
O8A 0.068(5) 0.060(4) 0.071(5) 0.023(4) 0.041(4) 0.017(4)
O8B 0.106(8) 0.050(5) 0.091(7) 0.017(5) 0.065(6) 0.015(5)
O9 0.102(3) 0.109(3) 0.103(3) 0.016(3) 0.037(3) 0.003(3)
RB1 0.0315(2) 0.02657(19) 0.02865(19) -0.00382(15) 0.00969(16) 0.00109(17)
RB2 0.0291(2) 0.0318(2) 0.0366(2) 0.00334(17) 0.00215(16) 0.00230(18)
RB3 0.0454(3) 0.0425(3) 0.0534(3) -0.0019(2) 0.0141(2) -0.0048(2)
RB4 0.0381(2) 0.0463(3) 0.0481(3) 0.0113(2) 0.0213(2) 0.0058(2)

loop_
_atom_type_symbol
_atom_type_description
_atom_type_scat_dispersion_real
_atom_type_scat_dispersion_imag
_atom_type_scat_source
C C 0.0033 0.0016 'International Tables Vol C Tables 4.2.6.8 and 6.1.1.4'
H H 0.0000 0.0000 'International Tables Vol C Tables 4.2.6.8 and 6.1.1.4'
N N 0.0061 0.0033 'International Tables Vol C Tables 4.2.6.8 and 6.1.1.4'
O O 0.0106 0.0060 'International Tables Vol C Tables 4.2.6.8 and 6.1.1.4'
Rb Rb -0.9393 2.9676 'International Tables Vol C Tables 4.2.6.8 and 6.1.1.4'

loop_
_geom_angle_atom_site_label_1
_geom_angle_atom_site_label_2
_geom_angle_atom_site_label_3
_geom_angle
_geom_angle_site_symmetry_1
_geom_angle_site_symmetry_3
_geom_angle_publ_flag
C3 C2 N1 121.0(3) . . ?
C3 C2 C1 120.0(3) . . ?
N1 C2 C1 117.8(3) . . ?
C3 C2 RB1 77.7(2) . . ?
N1 C2 RB1 71.55(18) . . ?
C1 C2 RB1 111.5(2) . . ?
C3 C2 RB2 79.4(2) . . ?
N1 C2 RB2 47.20(17) . . ?
C1 C2 RB2 158.3(2) . . ?
RB1 C2 RB2 80.68(8) . . ?
C2 C3 N2 122.2(3) . . ?
C2 C3 C4 120.8(3) . . ?
N2 C3 C4 115.8(3) . . ?
C2 C3 RB1 76.4(2) . . ?
N2 C3 RB1 69.94(18) . . ?
C4 C3 RB1 115.5(2) . . ?
C2 C3 RB2 78.9(2) . . ?
N2 C3 RB2 50.58(18) . . ?
C4 C3 RB2 156.1(2) . . ?
RB1 C3 RB2 80.39(8) . . ?
N1 C5 C10 116.4(3) . . ?
N1 C5 C6 128.2(3) . . ?
C10 C5 C6 115.3(4) . . ?
N1 C5 RB2 58.64(19) . . ?
C10 C5 RB2 95.2(2) . . ?
C6 C5 RB2 113.4(2) . . ?
C7 C6 C5 120.1(4) . . ?
C7 C6 C11 116.4(3) . . ?
C5 C6 C11 123.2(3) . . ?
C8 C7 C6 122.8(4) . . ?
C7 C8 C9 117.7(4) . . ?
C10 C9 C8 122.4(4) . . ?
C9 C10 C5 120.8(4) . . ?
C9 C10 C14 119.6(4) . . ?
C5 C10 C14 119.5(3) . . ?
C9 C10 RB2 135.5(3) . . ?
C5 C10 RB2 62.2(2) . . ?
C14 C10 RB2 78.1(2) . . ?
C12 C11 C6 110.7(4) . . ?
C12 C11 C13 109.7(3) . . ?
C6 C11 C13 113.5(3) . . ?
C16 C14 C10 111.0(3) . . ?
C16 C14 C15 109.7(4) . . ?
C10 C14 C15 113.6(4) . . ?
C16 C14 RB2 141.9(3) . . ?
C10 C14 RB2 78.5(2) . . ?
C15 C14 RB2 98.4(3) . . ?
C14 C16 RB1 84.9(3) . . ?
N2 C17 C22 125.7(3) . . ?
N2 C17 C18 118.0(3) . . ?
C22 C17 C18 116.1(3) . . ?
N2 C17 RB2 59.66(19) . . ?
C22 C17 RB2 96.5(2) . . ?
C18 C17 RB2 111.7(2) . . ?
C19 C18 C17 120.5(3) . . ?
C19 C18 C23 120.8(3) . . ?
C17 C18 C23 118.6(3) . . ?
C19 C18 RB1 63.6(2) . 2_655 ?
C17 C18 RB1 94.1(2) . 2_655 ?
C23 C18 RB1 109.6(2) . 2_655 ?
C18 C19 C20 121.9(3) . . ?
C18 C19 RB1 94.3(2) . 2_655 ?
C20 C19 RB1 78.2(2) . 2_655 ?
C21 C20 C19 118.1(4) . . ?
C21 C20 RB1 96.9(2) . 2_655 ?
C19 C20 RB1 77.5(2) . 2_655 ?
C20 C21 C22 122.6(4) . . ?
C20 C21 RB1 61.6(2) . 2_655 ?
C22 C21 RB1 96.4(2) . 2_655 ?
C21 C22 C17 120.1(3) . . ?
C21 C22 C26 117.9(3) . . ?
C17 C22 C26 121.3(3) . . ?
C18 C23 C24 110.2(3) . . ?
C18 C23 C25 113.8(3) . . ?
C24 C23 C25 109.6(3) . . ?
C23 C24 RB1 82.2(2) . . ?
C22 C26 C27 114.8(4) . . ?
C22 C26 C28 110.7(3) . . ?
C27 C26 C28 108.2(3) . . ?
C22 C26 RB2 84.2(2) . . ?
C27 C26 RB2 154.3(3) . . ?
C28 C26 RB2 78.4(2) . . ?
C26 C28 RB2 77.5(2) . . ?
O1 C29 C30 105.8(4) . . ?
C31 C30 C29 101.5(4) . . ?
C30 C31 C32 102.2(4) . . ?
O1 C32 C31 106.7(4) . . ?
O1 C32 RB1 47.8(2) . . ?
C31 C32 RB1 149.0(4) . . ?
O2 C33 C34 105.3(5) . . ?
C35 C34 C33 102.8(5) . . ?
C34 C35 C36 103.9(5) . . ?
O2 C36 C35 105.8(5) . . ?
O2 C36 RB2 53.3(2) . . ?
C35 C36 RB2 144.6(4) . . ?
O3 C37 C38 104.6(4) . . ?
C37 C38 C39 101.8(5) . . ?
C38 C39 C40 104.3(5) . . ?
O3 C40 C39 106.7(5) . . ?
O4 C41 C42 105.5(4) . . ?
C43 C42 C41 104.3(5) . . ?
C44 C43 C42 104.4(5) . . ?
O4 C44 C43 105.3(5) . . ?
C47 C46 N3 122.4(4) . . ?
C47 C46 C45 119.4(4) . . ?
N3 C46 C45 117.5(4) . . ?
C47 C46 RB3 76.6(3) . . ?
N3 C46 RB3 70.3(2) . . ?
C45 C46 RB3 116.9(3) . . ?
C47 C46 RB4 78.3(3) . . ?
N3 C46 RB4 50.2(2) . . ?
C45 C46 RB4 157.6(3) . . ?
RB3 C46 RB4 78.81(9) . . ?
C46 C47 N4 123.4(4) . . ?
C46 C47 C48 119.9(4) . . ?
N4 C47 C48 115.8(4) . . ?
C46 C47 RB3 77.5(3) . . ?
N4 C47 RB3 71.6(2) . . ?
C48 C47 RB3 114.1(3) . . ?
C46 C47 RB4 80.0(2) . . ?
N4 C47 RB4 48.83(19) . . ?
C48 C47 RB4 157.3(3) . . ?
RB3 C47 RB4 79.26(9) . . ?
N3 C49 C54 126.1(6) . . ?
N3 C49 C50 117.6(5) . . ?
C54 C49 C50 116.2(5) . . ?
N3 C49 RB4 54.8(2) . . ?
C54 C49 RB4 104.1(3) . . ?
C50 C49 RB4 109.5(3) . . ?
C51 C50 C49 119.3(7) . . ?
C51 C50 C55B 121.9(7) . . ?
C49 C50 C55B 118.9(5) . . ?
C51 C50 C55A 121.9(7) . . ?
C49 C50 C55A 118.9(5) . . ?
C52 C51 C50 123.3(8) . . ?
C52 C51 RB3 70.7(4) . 2 ?
C50 C51 RB3 99.8(4) . 2 ?
C53 C52 C51 117.7(6) . . ?
C53 C52 RB3 95.4(5) . 2 ?
C51 C52 RB3 85.5(4) . 2 ?
C52 C53 C54 123.5(8) . . ?
C52 C53 RB3 62.6(4) . 2 ?
C54 C53 RB3 100.5(4) . 2 ?
C53 C54 C49 119.8(8) . . ?
C53 C54 C58 116.6(6) . . ?
C49 C54 C58 122.8(5) . . ?
C57A C55A C50 123.0(9) . . ?
C57A C55A C56A 103.9(8) . . ?
C50 C55A C56A 119.8(6) . . ?
C57A C55A RB3 77.5(6) . . ?
C50 C55A RB3 108.5(3) . . ?
C56A C55A RB3 117.2(6) . . ?
C56B C55B C50 107.3(8) . . ?
C56B C55B C57B 128.9(14) . . ?
C50 C55B C57B 101.3(9) . . ?
C56B C55B RB3 71.5(8) . . ?
C50 C55B RB3 108.5(3) . . ?
C57B C55B RB3 135.9(6) . . ?
C55B C56B RB3 87.9(8) . . ?
C55A C57A RB3 79.8(6) . . ?
C59 C58 C60 109.4(7) . . ?
C59 C58 C54 112.0(8) . . ?
C60 C58 C54 114.8(7) . . ?
N4 C61 C66 127.6(4) . . ?
N4 C61 C62 117.0(4) . . ?
C66 C61 C62 115.3(4) . . ?
N4 C61 RB4 57.2(2) . . ?
C66 C61 RB4 106.3(3) . . ?
C62 C61 RB4 105.0(3) . . ?
C63 C62 C61 120.5(5) . . ?
C63 C62 C67 121.3(5) . . ?
C61 C62 C67 118.1(4) . . ?
C64 C63 C62 122.5(5) . . ?
C65 C64 C63 117.8(5) . . ?
C64 C65 C66 123.3(6) . . ?
C65 C66 C61 120.5(5) . . ?
C65 C66 C70 116.8(5) . . ?
C61 C66 C70 122.4(4) . . ?
C62 C67 C68 109.5(4) . . ?
C62 C67 C69 114.2(5) . . ?
C68 C67 C69 110.2(5) . . ?
C67 C68 RB3 88.9(3) . . ?
C71 C70 C72 110.4(5) . . ?
C71 C70 C66 110.9(5) . . ?
C72 C70 C66 113.9(5) . . ?
C74 C73 O5 101.4(9) . . ?
C73 C74 C75 115.3(10) . . ?
C76 C75 C74 104.4(10) . . ?
C75 C76 O5 108.1(9) . . ?
C75 C76 RB3 156.7(8) . . ?
O5 C76 RB3 49.6(4) . . ?
O6 C77 C78 109.4(5) . . ?
O6 C77 RB4 50.2(3) . . ?
C78 C77 RB4 148.5(5) . . ?
C77 C78 C79 105.9(6) . . ?
C78 C79 C80 106.6(5) . . ?
O6 C80 C79 107.9(5) . . ?
O7 C81 C82 104.0(8) . . ?
C81 C82 C83 105.0(8) . . ?
C82 C83 C84 102.8(8) . . ?
O7 C84 C83 107.4(7) . . ?
O8A C85A C86A 105.0(11) . . ?
C86A C85A RB4 129.2(10) . . ?
O8B C85B C86B 103.7(14) . . ?
C85A C86A C87A 106.7(12) . . ?
C85B C86B C87B 104.8(14) . . ?
C86A C87A C88A 103.8(13) . . ?
C88B C87B C86B 97.9(15) . . ?
O8B C88B C87B 109.3(13) . . ?
O8A C88A C87A 103.7(10) . . ?
C90 C89 O9 104.6(4) . . ?
C91B C90 C89 105.0(4) . . ?
C91A C90 C89 105.0(4) . . ?
C92A C91A C90 102.8(6) . . ?
C92B C91B C90 108.8(5) . . ?
O9 C92A C91A 106.9(7) . . ?
O9 C92B C91B 106.8(6) . . ?
C5 N1 C2 123.0(3) . . ?
C5 N1 RB2 97.5(2) . . ?
C2 N1 RB2 111.6(2) . . ?
C5 N1 RB1 143.6(2) . . ?
C2 N1 RB1 81.14(19) . . ?
RB2 N1 RB1 97.28(9) . . ?
C17 N2 C3 120.7(3) . . ?
C17 N2 RB1 147.8(2) . . ?
C3 N2 RB1 82.7(2) . . ?
C17 N2 RB2 96.8(2) . . ?
C3 N2 RB2 107.7(2) . . ?
RB1 N2 RB2 96.01(9) . . ?
C49 N3 C46 121.4(4) . . ?
C49 N3 RB3 143.4(4) . . ?
C46 N3 RB3 82.4(2) . . ?
C49 N3 RB4 102.6(3) . . ?
C46 N3 RB4 108.1(3) . . ?
RB3 N3 RB4 93.98(10) . . ?
C61 N4 C47 121.4(4) . . ?
C61 N4 RB4 99.4(3) . . ?
C47 N4 RB4 109.6(2) . . ?
C61 N4 RB3 146.6(3) . . ?
C47 N4 RB3 81.1(2) . . ?
RB4 N4 RB3 94.60(10) . . ?
C32 O1 C29 108.6(4) . . ?
C32 O1 RB1 111.1(3) . . ?
C29 O1 RB1 138.6(3) . . ?
C33 O2 C36 109.6(4) . . ?
C33 O2 RB2 135.4(3) . . ?
C36 O2 RB2 103.5(3) . . ?
C40 O3 C37 108.9(4) . . ?
C40 O3 RB2 134.9(3) . . ?
C37 O3 RB2 116.1(3) . . ?
C41 O4 C44 105.2(4) . . ?
C41 O4 RB2 125.2(3) . . ?
C44 O4 RB2 127.1(3) . . ?
C76 O5 C73 110.4(7) . . ?
C76 O5 RB3 108.1(5) . . ?
C73 O5 RB3 141.2(6) . . ?
C77 O6 C80 108.3(5) . . ?
C77 O6 RB4 108.0(3) . . ?
C80 O6 RB4 141.3(4) . . ?
C81 O7 C84 104.5(6) . . ?
C81 O7 RB4 125.5(4) . . ?
C84 O7 RB4 120.0(5) . . ?
C85A O8A C88A 107.6(8) . . ?
C85A O8A RB4 116.3(7) . . ?
C88A O8A RB4 134.8(6) . . ?
C85B O8B C88B 100.6(12) . . ?
C85B O8B RB4 125.7(10) . . ?
C88B O8B RB4 133.2(8) . . ?
C92B O9 C89 105.8(5) . . ?
C92A O9 C89 104.2(5) . . ?
N2 RB1 O1 112.48(9) . . ?
N2 RB1 N1 58.70(9) . . ?
O1 RB1 N1 120.70(9) . . ?
N2 RB1 C2 48.38(9) . . ?
O1 RB1 C2 145.03(10) . . ?
N1 RB1 C2 27.31(9) . . ?
N2 RB1 C3 27.31(9) . . ?
O1 RB1 C3 139.29(10) . . ?
N1 RB1 C3 47.70(9) . . ?
C2 RB1 C3 25.93(10) . . ?
N2 RB1 C19 105.19(9) . 2_645 ?
O1 RB1 C19 127.69(10) . 2_645 ?
N1 RB1 C19 109.44(9) . 2_645 ?
C2 RB1 C19 87.27(10) . 2_645 ?
C3 RB1 C19 85.85(10) . 2_645 ?
N2 RB1 C20 95.68(9) . 2_645 ?
O1 RB1 C20 115.09(10) . 2_645 ?
N1 RB1 C20 123.93(9) . 2_645 ?
C2 RB1 C20 97.43(10) . 2_645 ?
C3 RB1 C20 85.76(10) . 2_645 ?
C19 RB1 C20 24.31(9) 2_645 2_645 ?
N2 RB1 C16 116.77(10) . . ?
O1 RB1 C16 78.62(11) . . ?
N1 RB1 C16 62.78(9) . . ?
C2 RB1 C16 86.14(10) . . ?
C3 RB1 C16 110.23(10) . . ?
C19 RB1 C16 114.96(10) 2_645 . ?
C20 RB1 C16 137.47(10) 2_645 . ?
N2 RB1 C32 109.76(10) . . ?
O1 RB1 C32 21.16(10) . . ?
N1 RB1 C32 138.76(11) . . ?
C2 RB1 C32 155.69(11) . . ?
C3 RB1 C32 136.13(11) . . ?
C19 RB1 C32 111.80(11) 2_645 . ?
C20 RB1 C32 95.22(11) 2_645 . ?
C16 RB1 C32 98.38(11) . . ?
N2 RB1 C18 126.79(9) . 2_645 ?
O1 RB1 C18 113.55(9) . 2_645 ?
N1 RB1 C18 114.42(8) . 2_645 ?
C2 RB1 C18 99.38(9) . 2_645 ?
C3 RB1 C18 104.82(9) . 2_645 ?
C19 RB1 C18 22.08(8) 2_645 2_645 ?
C20 RB1 C18 40.27(9) 2_645 2_645 ?
C16 RB1 C18 97.24(9) . 2_645 ?
C32 RB1 C18 103.69(10) . 2_645 ?
N2 RB1 C24 58.89(9) . . ?
O1 RB1 C24 81.49(10) . . ?
N1 RB1 C24 117.54(8) . . ?
C2 RB1 C24 102.49(9) . . ?
C3 RB1 C24 76.57(9) . . ?
C19 RB1 C24 88.58(9) 2_645 . ?
C20 RB1 C24 64.86(9) 2_645 . ?
C16 RB1 C24 155.49(10) . . ?
C32 RB1 C24 64.66(10) . . ?
C18 RB1 C24 103.77(8) 2_645 . ?
N2 RB1 C21 108.41(9) . 2_645 ?
O1 RB1 C21 93.88(9) . 2_645 ?
N1 RB1 C21 145.35(9) . 2_645 ?
C2 RB1 C21 118.86(9) . 2_645 ?
C3 RB1 C21 104.92(9) . 2_645 ?
C19 RB1 C21 38.85(9) 2_645 2_645 ?
C20 RB1 C21 21.48(9) 2_645 2_645 ?
C16 RB1 C21 133.65(9) . 2_645 ?
C32 RB1 C21 74.73(10) . 2_645 ?
C18 RB1 C21 43.98(8) 2_645 2_645 ?
C24 RB1 C21 61.68(9) . 2_645 ?
O4 RB2 N1 107.81(10) . . ?
O4 RB2 O2 91.52(11) . . ?
N1 RB2 O2 111.26(10) . . ?
O4 RB2 O3 84.05(10) . . ?
N1 RB2 O3 166.13(9) . . ?
O2 RB2 O3 74.68(11) . . ?
O4 RB2 N2 158.71(10) . . ?
N1 RB2 N2 58.60(9) . . ?
O2 RB2 N2 108.43(10) . . ?
O3 RB2 N2 107.89(9) . . ?
O4 RB2 C5 83.92(10) . . ?
N1 RB2 C5 23.90(9) . . ?
O2 RB2 C5 112.63(10) . . ?
O3 RB2 C5 166.08(10) . . ?
N2 RB2 C5 81.59(9) . . ?
O4 RB2 C17 152.78(10) . . ?
N1 RB2 C17 80.72(9) . . ?
O2 RB2 C17 109.78(9) . . ?
O3 RB2 C17 85.47(9) . . ?
N2 RB2 C17 23.50(8) . . ?
C5 RB2 C17 102.27(9) . . ?
O4 RB2 C36 111.09(13) . . ?
N1 RB2 C36 114.24(12) . . ?
O2 RB2 C36 23.30(11) . . ?
O3 RB2 C36 66.05(13) . . ?
N2 RB2 C36 90.04(11) . . ?
C5 RB2 C36 125.28(12) . . ?
C17 RB2 C36 87.17(11) . . ?
O4 RB2 C2 120.18(9) . . ?
N1 RB2 C2 21.17(8) . . ?
O2 RB2 C2 124.25(10) . . ?
O3 RB2 C2 145.42(9) . . ?
N2 RB2 C2 41.82(8) . . ?
C5 RB2 C2 40.67(9) . . ?
C17 RB2 C2 61.61(8) . . ?
C36 RB2 C2 118.55(12) . . ?
O4 RB2 C3 137.79(9) . . ?
N1 RB2 C3 41.56(8) . . ?
O2 RB2 C3 123.49(10) . . ?
O3 RB2 C3 124.60(9) . . ?
N2 RB2 C3 21.71(8) . . ?
C5 RB2 C3 62.34(9) . . ?
C17 RB2 C3 39.93(8) . . ?
C36 RB2 C3 109.09(12) . . ?
C2 RB2 C3 21.68(8) . . ?
O4 RB2 C26 111.80(10) . . ?
N1 RB2 C26 82.00(9) . . ?
O2 RB2 C26 148.76(9) . . ?
O3 RB2 C26 86.95(9) . . ?
N2 RB2 C26 53.21(9) . . ?
C5 RB2 C26 91.04(9) . . ?
C17 RB2 C26 42.46(9) . . ?
C36 RB2 C26 125.63(11) . . ?
C2 RB2 C26 62.08(8) . . ?
C3 RB2 C26 49.41(8) . . ?
O4 RB2 C28 91.95(11) . . ?
N1 RB2 C28 101.22(9) . . ?
O2 RB2 C28 144.47(10) . . ?
O3 RB2 C28 70.55(10) . . ?
N2 RB2 C28 76.27(9) . . ?
C5 RB2 C28 102.90(9) . . ?
C17 RB2 C28 60.85(9) . . ?
C36 RB2 C28 127.43(11) . . ?
C2 RB2 C28 83.45(9) . . ?
C3 RB2 C28 73.34(9) . . ?
C26 RB2 C28 24.13(9) . . ?
O5 RB3 N3 114.2(2) . . ?
O5 RB3 N4 117.58(16) . . ?
N3 RB3 N4 59.77(10) . . ?
O5 RB3 C47 142.52(18) . . ?
N3 RB3 C47 48.28(11) . . ?
N4 RB3 C47 27.33(11) . . ?
O5 RB3 C46 140.3(2) . . ?
N3 RB3 C46 27.28(11) . . ?
N4 RB3 C46 48.31(11) . . ?
C47 RB3 C46 25.90(12) . . ?
O5 RB3 C52 122.0(2) . 2_545 ?
N3 RB3 C52 96.39(15) . 2_545 ?
N4 RB3 C52 120.4(2) . 2_545 ?
C47 RB3 C52 94.78(19) . 2_545 ?
C46 RB3 C52 84.61(15) . 2_545 ?
O5 RB3 C51 124.3(2) . 2_545 ?
N3 RB3 C51 112.04(14) . 2_545 ?
N4 RB3 C51 111.61(16) . 2_545 ?
C47 RB3 C51 92.08(14) . 2_545 ?
C46 RB3 C51 92.28(13) . 2_545 ?
C52 RB3 C51 23.9(2) 2_545 2_545 ?
O5 RB3 C68 89.35(19) . . ?
N3 RB3 C68 118.65(12) . . ?
N4 RB3 C68 59.13(11) . . ?
C47 RB3 C68 78.05(13) . . ?
C46 RB3 C68 103.85(13) . . ?
C52 RB3 C68 118.4(2) 2_545 . ?
C51 RB3 C68 94.6(2) 2_545 . ?
O5 RB3 C56B 81.5(3) . . ?
N3 RB3 C56B 59.3(3) . . ?
N4 RB3 C56B 118.6(3) . . ?
C47 RB3 C56B 104.6(3) . . ?
C46 RB3 C56B 78.9(3) . . ?
C52 RB3 C56B 73.5(4) 2_545 . ?
C51 RB3 C56B 97.1(3) 2_545 . ?
C68 RB3 C56B 167.9(3) . . ?
O5 RB3 C53 100.5(2) . 2_545 ?
N3 RB3 C53 103.23(13) . 2_545 ?
N4 RB3 C53 141.80(18) . 2_545 ?
C47 RB3 C53 115.10(18) . 2_545 ?
C46 RB3 C53 100.01(15) . 2_545 ?
C52 RB3 C53 22.0(2) 2_545 2_545 ?
C51 RB3 C53 38.9(2) 2_545 2_545 ?
C68 RB3 C53 128.23(16) . 2_545 ?
C56B RB3 C53 61.8(3) . 2_545 ?
O5 RB3 C76 22.30(19) . . ?
N3 RB3 C76 120.7(2) . . ?
N4 RB3 C76 101.0(2) . . ?
C47 RB3 C76 128.3(2) . . ?
C46 RB3 C76 139.7(2) . . ?
C52 RB3 C76 135.0(2) 2_545 . ?
C51 RB3 C76 126.7(3) 2_545 . ?
C68 RB3 C76 67.3(2) . . ?
C56B RB3 C76 102.8(3) . . ?
C53 RB3 C76 116.4(2) 2_545 . ?
O5 RB3 C57A 57.2(3) . . ?
N3 RB3 C57A 59.0(2) . . ?
N4 RB3 C57A 99.5(2) . . ?
C47 RB3 C57A 104.0(2) . . ?
C46 RB3 C57A 86.3(2) . . ?
C52 RB3 C57A 113.4(3) 2_545 . ?
C51 RB3 C57A 136.6(3) 2_545 . ?
C68 RB3 C57A 127.9(2) . . ?
C53 RB3 C57A 98.7(3) 2_545 . ?
C76 RB3 C57A 72.4(3) . . ?
O8A RB4 N4 160.31(15) . . ?
N4 RB4 O8B 153.1(2) . . ?
O8A RB4 O6 87.76(17) . . ?
N4 RB4 O6 110.35(11) . . ?
O8B RB4 O6 78.5(3) . . ?
O8A RB4 O7 76.6(2) . . ?
N4 RB4 O7 112.29(13) . . ?
O8B RB4 O7 93.8(3) . . ?
O6 RB4 O7 82.91(15) . . ?
O8A RB4 N3 100.65(15) . . ?
N4 RB4 N3 59.66(10) . . ?
O8B RB4 N3 101.6(2) . . ?
O6 RB4 N3 155.82(13) . . ?
O7 RB4 N3 121.00(13) . . ?
O8A RB4 C61 171.6(2) . . ?
N4 RB4 C61 23.47(11) . . ?
O8B RB4 C61 151.0(4) . . ?
O6 RB4 C61 86.92(11) . . ?
O7 RB4 C61 109.24(13) . . ?
N3 RB4 C61 81.80(10) . . ?
O8A RB4 C49 79.34(16) . . ?
N4 RB4 C49 81.14(11) . . ?
O8B RB4 C49 79.1(2) . . ?
O6 RB4 C49 147.27(14) . . ?
O7 RB4 C49 122.15(15) . . ?
N3 RB4 C49 22.54(10) . . ?
C61 RB4 C49 101.83(12) . . ?
O8A RB4 C77 107.21(18) . . ?
N4 RB4 C77 92.06(13) . . ?
O8B RB4 C77 100.1(3) . . ?
O6 RB4 C77 21.88(12) . . ?
O7 RB4 C77 78.35(16) . . ?
N3 RB4 C77 149.46(13) . . ?
C61 RB4 C77 68.88(13) . . ?
C49 RB4 C77 159.48(16) . . ?
O8A RB4 C47 140.26(16) . . ?
N4 RB4 C47 21.61(10) . . ?
O8B RB4 C47 132.2(2) . . ?
O6 RB4 C47 121.38(11) . . ?
O7 RB4 C47 129.08(13) . . ?
N3 RB4 C47 42.01(10) . . ?
C61 RB4 C47 40.37(11) . . ?
C49 RB4 C47 61.49(11) . . ?
C77 RB4 C47 107.66(13) . . ?
O8A RB4 C46 118.80(16) . . ?
N4 RB4 C46 42.15(10) . . ?
O8B RB4 C46 114.1(2) . . ?
O6 RB4 C46 137.08(12) . . ?
O7 RB4 C46 133.19(13) . . ?
N3 RB4 C46 21.64(10) . . ?
C61 RB4 C46 62.07(11) . . ?
C49 RB4 C46 39.77(11) . . ?
C77 RB4 C46 127.92(14) . . ?
C47 RB4 C46 21.71(10) . . ?
O8A RB4 C85A 19.8(2) . . ?
N4 RB4 C85A 175.1(3) . . ?
O6 RB4 C85A 68.1(2) . . ?
O7 RB4 C85A 72.4(3) . . ?
N3 RB4 C85A 119.7(2) . . ?
C61 RB4 C85A 154.8(2) . . ?
C49 RB4 C85A 97.7(2) . . ?
C77 RB4 C85A 87.4(2) . . ?
C47 RB4 C85A 155.2(2) . . ?
C46 RB4 C85A 135.8(2) . . ?

loop_
_geom_bond_atom_site_label_1
_geom_bond_atom_site_label_2
_geom_bond_distance
_geom_bond_site_symmetry_2
_geom_bond_publ_flag
C1 C2 1.523(5) . ?
C2 C3 1.367(5) . ?
C2 N1 1.411(5) . ?
C2 RB1 3.040(3) . ?
C2 RB2 3.633(4) . ?
C3 N2 1.413(5) . ?
C3 C4 1.518(5) . ?
C3 RB1 3.055(3) . ?
C3 RB2 3.639(4) . ?
C5 N1 1.360(5) . ?
C5 C10 1.444(5) . ?
C5 C6 1.444(5) . ?
C5 RB2 3.330(4) . ?
C6 C7 1.390(6) . ?
C6 C11 1.533(6) . ?
C7 C8 1.381(6) . ?
C8 C9 1.384(6) . ?
C9 C10 1.381(6) . ?
C10 C14 1.518(6) . ?
C10 RB2 3.747(4) . ?
C11 C12 1.519(6) . ?
C11 C13 1.538(6) . ?
C14 C16 1.518(6) . ?
C14 C15 1.529(6) . ?
C14 RB2 3.741(4) . ?
C16 RB1 3.631(6) . ?
C17 N2 1.363(5) . ?
C17 C22 1.435(5) . ?
C17 C18 1.444(5) . ?
C17 RB2 3.395(4) . ?
C18 C19 1.387(5) . ?
C18 C23 1.513(5) . ?
C18 RB1 3.678(4) 2_655 ?
C19 C20 1.393(5) . ?
C19 RB1 3.304(4) 2_655 ?
C20 C21 1.379(5) . ?
C20 RB1 3.312(4) 2_655 ?
C21 C22 1.391(5) . ?
C21 RB1 3.739(4) 2_655 ?
C22 C26 1.517(5) . ?
C23 C24 1.524(6) . ?
C23 C25 1.535(5) . ?
C24 RB1 3.710(4) . ?
C26 C27 1.536(6) . ?
C26 C28 1.539(6) . ?
C26 RB2 3.676(4) . ?
C28 RB2 3.689(4) . ?
C29 O1 1.430(6) . ?
C29 C30 1.498(7) . ?
C30 C31 1.487(8) . ?
C31 C32 1.502(7) . ?
C32 O1 1.415(6) . ?
C32 RB1 3.657(5) . ?
C33 O2 1.412(7) . ?
C33 C34 1.478(8) . ?
C34 C35 1.475(10) . ?
C35 C36 1.488(9) . ?
C36 O2 1.427(6) . ?
C36 RB2 3.508(6) . ?
C37 O3 1.427(6) . ?
C37 C38 1.475(8) . ?
C38 C39 1.491(9) . ?
C39 C40 1.491(8) . ?
C40 O3 1.401(6) . ?
C41 O4 1.426(6) . ?
C41 C42 1.527(7) . ?
C42 C43 1.517(7) . ?
C43 C44 1.491(8) . ?
C44 O4 1.433(7) . ?
C45 C46 1.514(6) . ?
C46 C47 1.360(6) . ?
C46 N3 1.405(6) . ?
C46 RB3 3.039(4) . ?
C46 RB4 3.620(4) . ?
C47 N4 1.407(5) . ?
C47 C48 1.513(6) . ?
C47 RB3 3.029(4) . ?
C47 RB4 3.600(4) . ?
C49 N3 1.373(6) . ?
C49 C54 1.423(9) . ?
C49 C50 1.434(9) . ?
C49 RB4 3.495(5) . ?
C50 C51 1.397(8) . ?
C50 C55B 1.509(11) . ?
C50 C55A 1.509(11) . ?
C51 C52 1.363(13) . ?
C51 RB3 3.356(6) 2 ?
C52 C53 1.341(13) . ?
C52 RB3 3.176(7) 2 ?
C53 C54 1.399(9) . ?
C53 RB3 3.563(7) 2 ?
C54 C58 1.528(11) . ?
C55A C57A 1.446(12) . ?
C55A C56A 1.709(15) . ?
C55A RB3 3.688(7) . ?
C55B C56B 1.298(16) . ?
C55B C57B 1.557(15) . ?
C55B RB3 3.688(7) . ?
C56B RB3 3.500(16) . ?
C57A RB3 3.658(14) . ?
C58 C59 1.516(10) . ?
C58 C60 1.517(13) . ?
C61 N4 1.363(6) . ?
C61 C66 1.447(7) . ?
C61 C62 1.452(6) . ?
C61 RB4 3.377(4) . ?
C62 C63 1.389(7) . ?
C62 C67 1.498(7) . ?
C63 C64 1.382(9) . ?
C64 C65 1.373(9) . ?
C65 C66 1.378(7) . ?
C66 C70 1.529(7) . ?
C67 C68 1.524(7) . ?
C67 C69 1.531(7) . ?
C68 RB3 3.488(6) . ?
C70 C71 1.508(9) . ?
C70 C72 1.521(8) . ?
C73 C74 1.382(9) . ?
C73 O5 1.451(10) . ?
C74 C75 1.418(9) . ?
C75 C76 1.393(8) . ?
C76 O5 1.427(10) . ?
C76 RB3 3.573(9) . ?
C77 O6 1.407(7) . ?
C77 C78 1.458(8) . ?
C77 RB4 3.592(6) . ?
C78 C79 1.470(9) . ?
C79 C80 1.477(9) . ?
C80 O6 1.427(8) . ?
C81 O7 1.405(9) . ?
C81 C82 1.478(13) . ?
C82 C83 1.488(13) . ?
C83 C84 1.501(11) . ?
C84 O7 1.423(9) . ?
C85A O8A 1.393(12) . ?
C85A C86A 1.452(16) . ?
C85A RB4 3.678(13) . ?
C85B O8B 1.403(15) . ?
C85B C86B 1.54(2) . ?
C86A C87A 1.475(16) . ?
C86B C87B 1.57(2) . ?
C87A C88A 1.525(17) . ?
C87B C88B 1.54(2) . ?
C88B O8B 1.427(13) . ?
C88A O8A 1.407(10) . ?
C89 C90 1.503(7) . ?
C89 O9 1.515(7) . ?
C90 C91B 1.475(7) . ?
C90 C91A 1.475(7) . ?
C91A C92A 1.425(9) . ?
C91B C92B 1.440(9) . ?
C92A O9 1.423(10) . ?
C92B O9 1.411(9) . ?
N1 RB2 2.867(3) . ?
N1 RB1 2.918(3) . ?
N2 RB1 2.893(3) . ?
N2 RB2 2.951(3) . ?
N3 RB3 2.886(4) . ?
N3 RB4 2.927(4) . ?
N4 RB4 2.876(3) . ?
N4 RB3 2.908(4) . ?
O1 RB1 2.902(3) . ?
O2 RB2 2.890(3) . ?
O3 RB2 2.951(3) . ?
O4 RB2 2.864(4) . ?
O5 RB3 2.862(6) . ?
O6 RB4 2.899(4) . ?
O7 RB4 2.914(4) . ?
O8A RB4 2.843(6) . ?
O8B RB4 2.897(10) . ?
RB1 C19 3.304(4) 2_645 ?
RB1 C20 3.313(4) 2_645 ?
RB1 C18 3.678(4) 2_645 ?
RB1 C21 3.739(4) 2_645 ?
RB3 C52 3.176(7) 2_545 ?
RB3 C51 3.356(6) 2_545 ?
RB3 C53 3.563(7) 2_545 ?

loop_
_geom_torsion_atom_site_label_1
_geom_torsion_atom_site_label_2
_geom_torsion_atom_site_label_3
_geom_torsion_atom_site_label_4
_geom_torsion
_geom_torsion_site_symmetry_1
_geom_torsion_site_symmetry_2
_geom_torsion_site_symmetry_3
_geom_torsion_site_symmetry_4
_geom_torsion_publ_flag
N1 C2 C3 N2 -4.1(5) . . . . ?
C1 C2 C3 N2 163.2(3) . . . . ?
RB1 C2 C3 N2 55.3(3) . . . . ?
RB2 C2 C3 N2 -27.4(3) . . . . ?
N1 C2 C3 C4 -171.2(3) . . . . ?
C1 C2 C3 C4 -3.9(5) . . . . ?
RB1 C2 C3 C4 -111.8(3) . . . . ?
RB2 C2 C3 C4 165.5(3) . . . . ?
N1 C2 C3 RB1 -59.4(3) . . . . ?
C1 C2 C3 RB1 107.9(3) . . . . ?
RB2 C2 C3 RB1 -82.66(6) . . . . ?
N1 C2 C3 RB2 23.3(3) . . . . ?
C1 C2 C3 RB2 -169.5(3) . . . . ?
RB1 C2 C3 RB2 82.66(6) . . . . ?
N1 C5 C6 C7 -174.2(4) . . . . ?
C10 C5 C6 C7 9.8(6) . . . . ?
RB2 C5 C6 C7 118.1(4) . . . . ?
N1 C5 C6 C11 13.1(7) . . . . ?
C10 C5 C6 C11 -162.9(4) . . . . ?
RB2 C5 C6 C11 -54.6(4) . . . . ?
C5 C6 C7 C8 -4.0(7) . . . . ?
C11 C6 C7 C8 169.1(4) . . . . ?
C6 C7 C8 C9 -2.6(7) . . . . ?
C7 C8 C9 C10 2.9(7) . . . . ?
C8 C9 C10 C5 3.5(7) . . . . ?
C8 C9 C10 C14 179.3(4) . . . . ?
C8 C9 C10 RB2 -76.9(6) . . . . ?
N1 C5 C10 C9 174.0(4) . . . . ?
C6 C5 C10 C9 -9.6(6) . . . . ?
RB2 C5 C10 C9 -128.6(4) . . . . ?
N1 C5 C10 C14 -1.9(5) . . . . ?
C6 C5 C10 C14 174.5(4) . . . . ?
RB2 C5 C10 C14 55.5(4) . . . . ?
N1 C5 C10 RB2 -57.4(3) . . . . ?
C6 C5 C10 RB2 119.0(4) . . . . ?
C7 C6 C11 C12 -67.7(5) . . . . ?
C5 C6 C11 C12 105.3(4) . . . . ?
C7 C6 C11 C13 56.2(5) . . . . ?
C5 C6 C11 C13 -130.8(4) . . . . ?
C9 C10 C14 C16 -82.6(5) . . . . ?
C5 C10 C14 C16 93.3(5) . . . . ?
RB2 C10 C14 C16 141.5(3) . . . . ?
C9 C10 C14 C15 41.6(5) . . . . ?
C5 C10 C14 C15 -142.5(4) . . . . ?
RB2 C10 C14 C15 -94.2(3) . . . . ?
C9 C10 C14 RB2 135.9(4) . . . . ?
C5 C10 C14 RB2 -48.2(3) . . . . ?
C10 C14 C16 RB1 -99.9(3) . . . . ?
C15 C14 C16 RB1 133.6(3) . . . . ?
RB2 C14 C16 RB1 -1.6(4) . . . . ?
N2 C17 C18 C19 -178.1(3) . . . . ?
C22 C17 C18 C19 6.4(5) . . . . ?
RB2 C17 C18 C19 115.7(3) . . . . ?
N2 C17 C18 C23 -1.5(5) . . . . ?
C22 C17 C18 C23 -177.0(3) . . . . ?
RB2 C17 C18 C23 -67.7(4) . . . . ?
N2 C17 C18 RB1 -116.5(3) . . . 2_655 ?
C22 C17 C18 RB1 68.1(3) . . . 2_655 ?
RB2 C17 C18 RB1 177.36(11) . . . 2_655 ?
C17 C18 C19 C20 -0.3(6) . . . . ?
C23 C18 C19 C20 -176.8(4) . . . . ?
RB1 C18 C19 C20 -78.8(4) 2_655 . . . ?
C17 C18 C19 RB1 78.5(3) . . . 2_655 ?
C23 C18 C19 RB1 -98.0(3) . . . 2_655 ?
C18 C19 C20 C21 -3.5(6) . . . . ?
RB1 C19 C20 C21 -91.3(3) 2_655 . . . ?
C18 C19 C20 RB1 87.7(4) . . . 2_655 ?
C19 C20 C21 C22 0.8(6) . . . . ?
RB1 C20 C21 C22 -78.7(4) 2_655 . . . ?
C19 C20 C21 RB1 79.5(3) . . . 2_655 ?
C20 C21 C22 C17 5.6(6) . . . . ?
RB1 C21 C22 C17 -54.6(4) 2_655 . . . ?
C20 C21 C22 C26 -165.3(4) . . . . ?
RB1 C21 C22 C26 134.5(3) 2_655 . . . ?
N2 C17 C22 C21 175.9(4) . . . . ?
C18 C17 C22 C21 -9.0(5) . . . . ?
RB2 C17 C22 C21 -127.1(3) . . . . ?
N2 C17 C22 C26 -13.4(6) . . . . ?
C18 C17 C22 C26 161.6(3) . . . . ?
RB2 C17 C22 C26 43.6(4) . . . . ?
C19 C18 C23 C24 93.4(4) . . . . ?
C17 C18 C23 C24 -83.2(4) . . . . ?
RB1 C18 C23 C24 23.1(3) 2_655 . . . ?
C19 C18 C23 C25 -30.2(5) . . . . ?
C17 C18 C23 C25 153.2(3) . . . . ?
RB1 C18 C23 C25 -100.4(3) 2_655 . . . ?
C18 C23 C24 RB1 103.4(3) . . . . ?
C25 C23 C24 RB1 -130.7(3) . . . . ?
C21 C22 C26 C27 -66.8(5) . . . . ?
C17 C22 C26 C27 122.4(4) . . . . ?
C21 C22 C26 C28 56.1(5) . . . . ?
C17 C22 C26 C28 -114.7(4) . . . . ?
C21 C22 C26 RB2 131.3(3) . . . . ?
C17 C22 C26 RB2 -39.5(3) . . . . ?
C22 C26 C28 RB2 79.2(3) . . . . ?
C27 C26 C28 RB2 -154.3(3) . . . . ?
O1 C29 C30 C31 34.4(6) . . . . ?
C29 C30 C31 C32 -38.1(5) . . . . ?
C30 C31 C32 O1 29.6(6) . . . . ?
C30 C31 C32 RB1 59.7(8) . . . . ?
O2 C33 C34 C35 -33.8(7) . . . . ?
C33 C34 C35 C36 34.3(8) . . . . ?
C34 C35 C36 O2 -22.8(7) . . . . ?
C34 C35 C36 RB2 -70.3(10) . . . . ?
O3 C37 C38 C39 -36.9(6) . . . . ?
C37 C38 C39 C40 31.7(7) . . . . ?
C38 C39 C40 O3 -15.3(8) . . . . ?
O4 C41 C42 C43 -17.6(6) . . . . ?
C41 C42 C43 C44 -6.1(6) . . . . ?
C42 C43 C44 O4 27.7(6) . . . . ?
N3 C46 C47 N4 1.8(7) . . . . ?
C45 C46 C47 N4 171.2(4) . . . . ?
RB3 C46 C47 N4 57.7(4) . . . . ?
RB4 C46 C47 N4 -23.5(4) . . . . ?
N3 C46 C47 C48 -166.6(4) . . . . ?
C45 C46 C47 C48 2.8(7) . . . . ?
RB3 C46 C47 C48 -110.7(4) . . . . ?
RB4 C46 C47 C48 168.2(4) . . . . ?
N3 C46 C47 RB3 -55.9(4) . . . . ?
C45 C46 C47 RB3 113.6(4) . . . . ?
RB4 C46 C47 RB3 -81.11(7) . . . . ?
N3 C46 C47 RB4 25.2(4) . . . . ?
C45 C46 C47 RB4 -165.3(4) . . . . ?
RB3 C46 C47 RB4 81.11(7) . . . . ?
N3 C49 C50 C51 179.0(5) . . . . ?
C54 C49 C50 C51 -3.7(7) . . . . ?
RB4 C49 C50 C51 -121.3(5) . . . . ?
N3 C49 C50 C55B -1.5(8) . . . . ?
C54 C49 C50 C55B 175.7(6) . . . . ?
RB4 C49 C50 C55B 58.2(6) . . . . ?
N3 C49 C50 C55A -1.5(8) . . . . ?
C54 C49 C50 C55A 175.7(6) . . . . ?
RB4 C49 C50 C55A 58.2(6) . . . . ?
C49 C50 C51 C52 -1.0(10) . . . . ?
C55B C50 C51 C52 179.6(7) . . . . ?
C55A C50 C51 C52 179.6(7) . . . . ?
C49 C50 C51 RB3 -74.2(6) . . . 2 ?
C55B C50 C51 RB3 106.4(6) . . . 2 ?
C55A C50 C51 RB3 106.4(6) . . . 2 ?
C50 C51 C52 C53 4.5(11) . . . . ?
RB3 C51 C52 C53 93.8(7) 2 . . . ?
C50 C51 C52 RB3 -89.2(6) . . . 2 ?
C51 C52 C53 C54 -3.3(12) . . . . ?
RB3 C52 C53 C54 84.4(8) 2 . . . ?
C51 C52 C53 RB3 -87.7(6) . . . 2 ?
C52 C53 C54 C49 -1.4(11) . . . . ?
RB3 C53 C54 C49 62.5(7) 2 . . . ?
C52 C53 C54 C58 168.4(8) . . . . ?
RB3 C53 C54 C58 -127.7(6) 2 . . . ?
N3 C49 C54 C53 -178.2(5) . . . . ?
C50 C49 C54 C53 4.9(8) . . . . ?
RB4 C49 C54 C53 125.3(5) . . . . ?
N3 C49 C54 C58 12.7(9) . . . . ?
C50 C49 C54 C58 -164.3(6) . . . . ?
RB4 C49 C54 C58 -43.8(7) . . . . ?
C51 C50 C55A C57A 103.8(9) . . . . ?
C49 C50 C55A C57A -75.6(9) . . . . ?
C51 C50 C55A C56A -30.9(10) . . . . ?
C49 C50 C55A C56A 149.7(7) . . . . ?
C51 C50 C55A RB3 -169.3(4) . . . . ?
C49 C50 C55A RB3 11.3(7) . . . . ?
C51 C50 C55B C56B -93.5(10) . . . . ?
C49 C50 C55B C56B 87.1(10) . . . . ?
C51 C50 C55B C57B 43.6(11) . . . . ?
C49 C50 C55B C57B -135.8(9) . . . . ?
C51 C50 C55B RB3 -169.3(4) . . . . ?
C49 C50 C55B RB3 11.3(7) . . . . ?
C50 C55B C56B RB3 -104.3(5) . . . . ?
C57B C55B C56B RB3 134.8(11) . . . . ?
C50 C55A C57A RB3 104.1(6) . . . . ?
C56A C55A C57A RB3 -115.3(7) . . . . ?
C53 C54 C58 C59 -65.7(9) . . . . ?
C49 C54 C58 C59 103.8(7) . . . . ?
C53 C54 C58 C60 59.8(9) . . . . ?
C49 C54 C58 C60 -130.7(7) . . . . ?
N4 C61 C62 C63 -179.4(4) . . . . ?
C66 C61 C62 C63 3.5(6) . . . . ?
RB4 C61 C62 C63 120.2(4) . . . . ?
N4 C61 C62 C67 -3.7(6) . . . . ?
C66 C61 C62 C67 179.3(4) . . . . ?
RB4 C61 C62 C67 -64.1(4) . . . . ?
C61 C62 C63 C64 -0.3(8) . . . . ?
C67 C62 C63 C64 -175.9(5) . . . . ?
C62 C63 C64 C65 -2.2(9) . . . . ?
C63 C64 C65 C66 1.3(9) . . . . ?
C64 C65 C66 C61 2.1(9) . . . . ?
C64 C65 C66 C70 -171.7(6) . . . . ?
N4 C61 C66 C65 178.9(5) . . . . ?
C62 C61 C66 C65 -4.4(7) . . . . ?
RB4 C61 C66 C65 -120.3(5) . . . . ?
N4 C61 C66 C70 -7.6(8) . . . . ?
C62 C61 C66 C70 169.1(5) . . . . ?
RB4 C61 C66 C70 53.3(5) . . . . ?
C63 C62 C67 C68 98.1(6) . . . . ?
C61 C62 C67 C68 -77.6(5) . . . . ?
C63 C62 C67 C69 -25.9(7) . . . . ?
C61 C62 C67 C69 158.3(5) . . . . ?
C62 C67 C68 RB3 103.0(3) . . . . ?
C69 C67 C68 RB3 -130.6(4) . . . . ?
C65 C66 C70 C71 67.7(6) . . . . ?
C61 C66 C70 C71 -106.1(6) . . . . ?
C65 C66 C70 C72 -57.6(7) . . . . ?
C61 C66 C70 C72 128.7(5) . . . . ?
O5 C73 C74 C75 4.0(17) . . . . ?
C73 C74 C75 C76 -5.7(19) . . . . ?
C74 C75 C76 O5 4.7(16) . . . . ?
C74 C75 C76 RB3 20(3) . . . . ?
O6 C77 C78 C79 -12.1(9) . . . . ?
RB4 C77 C78 C79 -55.6(12) . . . . ?
C77 C78 C79 C80 5.3(10) . . . . ?
C78 C79 C80 O6 3.0(10) . . . . ?
O7 C81 C82 C83 -34.7(9) . . . . ?
C81 C82 C83 C84 14.7(9) . . . . ?
C82 C83 C84 O7 9.8(10) . . . . ?
O8A C85A C86A C87A -23.7(18) . . . . ?
RB4 C85A C86A C87A -65.6(18) . . . . ?
O8B C85B C86B C87B 33(2) . . . . ?
C85A C86A C87A C88A 3.0(18) . . . . ?
C85B C86B C87B C88B -5(2) . . . . ?
C86B C87B C88B O8B -24(2) . . . . ?
C86A C87A C88A O8A 18.4(15) . . . . ?
O9 C89 C90 C91B 12.1(7) . . . . ?
O9 C89 C90 C91A 12.1(7) . . . . ?
C89 C90 C91A C92A -32.3(8) . . . . ?
C89 C90 C91B C92B 5.9(8) . . . . ?
C90 C91A C92A O9 41.9(9) . . . . ?
C90 C91B C92B O9 -23.3(9) . . . . ?
C10 C5 N1 C2 -158.7(3) . . . . ?
C6 C5 N1 C2 25.4(6) . . . . ?
RB2 C5 N1 C2 121.9(4) . . . . ?
C10 C5 N1 RB2 79.4(3) . . . . ?
C6 C5 N1 RB2 -96.5(4) . . . . ?
C10 C5 N1 RB1 -33.8(6) . . . . ?
C6 C5 N1 RB1 150.3(3) . . . . ?
RB2 C5 N1 RB1 -113.2(4) . . . . ?
C3 C2 N1 C5 -147.1(4) . . . . ?
C1 C2 N1 C5 45.4(5) . . . . ?
RB1 C2 N1 C5 150.5(3) . . . . ?
RB2 C2 N1 C5 -115.1(4) . . . . ?
C3 C2 N1 RB2 -32.0(4) . . . . ?
C1 C2 N1 RB2 160.5(2) . . . . ?
RB1 C2 N1 RB2 -94.37(14) . . . . ?
C3 C2 N1 RB1 62.4(3) . . . . ?
C1 C2 N1 RB1 -105.1(3) . . . . ?
RB2 C2 N1 RB1 94.37(14) . . . . ?
C22 C17 N2 C3 -40.3(5) . . . . ?
C18 C17 N2 C3 144.7(3) . . . . ?
RB2 C17 N2 C3 -115.3(3) . . . . ?
C22 C17 N2 RB1 -172.2(3) . . . . ?
C18 C17 N2 RB1 12.8(6) . . . . ?
RB2 C17 N2 RB1 112.9(4) . . . . ?
C22 C17 N2 RB2 75.0(4) . . . . ?
C18 C17 N2 RB2 -100.0(3) . . . . ?
C2 C3 N2 C17 145.3(4) . . . . ?
C4 C3 N2 C17 -47.0(5) . . . . ?
RB1 C3 N2 C17 -156.4(3) . . . . ?
RB2 C3 N2 C17 109.6(4) . . . . ?
C2 C3 N2 RB1 -58.3(3) . . . . ?
C4 C3 N2 RB1 109.4(3) . . . . ?
RB2 C3 N2 RB1 -94.02(12) . . . . ?
C2 C3 N2 RB2 35.7(4) . . . . ?
C4 C3 N2 RB2 -156.6(2) . . . . ?
RB1 C3 N2 RB2 94.02(12) . . . . ?
C54 C49 N3 C46 39.1(7) . . . . ?
C50 C49 N3 C46 -144.0(5) . . . . ?
RB4 C49 N3 C46 120.8(5) . . . . ?
C54 C49 N3 RB3 163.4(4) . . . . ?
C50 C49 N3 RB3 -19.6(7) . . . . ?
RB4 C49 N3 RB3 -114.9(5) . . . . ?
C54 C49 N3 RB4 -81.7(5) . . . . ?
C50 C49 N3 RB4 95.3(4) . . . . ?
C47 C46 N3 C49 -151.0(5) . . . . ?
C45 C46 N3 C49 39.4(6) . . . . ?
RB3 C46 N3 C49 150.2(4) . . . . ?
RB4 C46 N3 C49 -118.1(5) . . . . ?
C47 C46 N3 RB3 58.8(4) . . . . ?
C45 C46 N3 RB3 -110.8(4) . . . . ?
RB4 C46 N3 RB3 91.73(15) . . . . ?
C47 C46 N3 RB4 -32.9(5) . . . . ?
C45 C46 N3 RB4 157.4(3) . . . . ?
RB3 C46 N3 RB4 -91.73(15) . . . . ?
C66 C61 N4 C47 -34.2(7) . . . . ?
C62 C61 N4 C47 149.2(4) . . . . ?
RB4 C61 N4 C47 -119.9(4) . . . . ?
C66 C61 N4 RB4 85.7(5) . . . . ?
C62 C61 N4 RB4 -90.9(4) . . . . ?
C66 C61 N4 RB3 -160.9(4) . . . . ?
C62 C61 N4 RB3 22.5(7) . . . . ?
RB4 C61 N4 RB3 113.4(5) . . . . ?
C46 C47 N4 C61 146.2(4) . . . . ?
C48 C47 N4 C61 -45.0(6) . . . . ?
RB3 C47 N4 C61 -153.4(4) . . . . ?
RB4 C47 N4 C61 114.8(4) . . . . ?
C46 C47 N4 RB4 31.4(5) . . . . ?
C48 C47 N4 RB4 -159.8(3) . . . . ?
RB3 C47 N4 RB4 91.76(15) . . . . ?
C46 C47 N4 RB3 -60.4(4) . . . . ?
C48 C47 N4 RB3 108.4(4) . . . . ?
RB4 C47 N4 RB3 -91.76(15) . . . . ?
C31 C32 O1 C29 -8.3(6) . . . . ?
RB1 C32 O1 C29 -167.9(5) . . . . ?
C31 C32 O1 RB1 159.6(3) . . . . ?
C30 C29 O1 C32 -16.4(6) . . . . ?
C30 C29 O1 RB1 -179.3(3) . . . . ?
C34 C33 O2 C36 20.1(7) . . . . ?
C34 C33 O2 RB2 155.6(4) . . . . ?
C35 C36 O2 C33 1.7(7) . . . . ?
RB2 C36 O2 C33 149.5(5) . . . . ?
C35 C36 O2 RB2 -147.8(5) . . . . ?
C39 C40 O3 C37 -8.2(8) . . . . ?
C39 C40 O3 RB2 168.2(4) . . . . ?
C38 C37 O3 C40 28.8(6) . . . . ?
C38 C37 O3 RB2 -148.3(3) . . . . ?
C42 C41 O4 C44 35.6(6) . . . . ?
C42 C41 O4 RB2 -127.4(4) . . . . ?
C43 C44 O4 C41 -40.0(6) . . . . ?
C43 C44 O4 RB2 122.6(4) . . . . ?
C75 C76 O5 C73 -2.6(14) . . . . ?
RB3 C76 O5 C73 -174.7(11) . . . . ?
C75 C76 O5 RB3 172.2(9) . . . . ?
C74 C73 O5 C76 -0.8(14) . . . . ?
C74 C73 O5 RB3 -172.8(9) . . . . ?
C78 C77 O6 C80 14.2(9) . . . . ?
RB4 C77 O6 C80 166.2(7) . . . . ?
C78 C77 O6 RB4 -152.0(5) . . . . ?
C79 C80 O6 C77 -10.6(9) . . . . ?
C79 C80 O6 RB4 148.2(5) . . . . ?
C82 C81 O7 C84 41.0(9) . . . . ?
C82 C81 O7 RB4 -104.1(7) . . . . ?
C83 C84 O7 C81 -31.9(9) . . . . ?
C83 C84 O7 RB4 115.6(7) . . . . ?
C86A C85A O8A C88A 37.1(16) . . . . ?
RB4 C85A O8A C88A 168.8(13) . . . . ?
C86A C85A O8A RB4 -131.7(11) . . . . ?
C87A C88A O8A C85A -34.6(14) . . . . ?
C87A C88A O8A RB4 131.2(10) . . . . ?
C86B C85B O8B C88B -47.4(19) . . . . ?
C86B C85B O8B RB4 124.7(16) . . . . ?
C87B C88B O8B C85B 46(2) . . . . ?
C87B C88B O8B RB4 -124.8(16) . . . . ?
C91B C92B O9 C89 30.7(8) . . . . ?
C91A C92A O9 C89 -34.0(9) . . . . ?
C90 C89 O9 C92B -26.5(7) . . . . ?
C90 C89 O9 C92A 12.4(8) . . . . ?
